data_7153526
loop_
_publ_author_name
'Georges, Norma'
'Loeb, Stephen J.'
'Tiburcio, Jorge'
'Wisner, James A.'

_publ_section_title
;
 [2]Rotaxanes containing pyridinium?phosphonium axles and 24-crown-8 ether
 wheels
;
_journal_issue 19
_journal_name_full 'Organic &amp;  Biomolecular Chemistry'
_journal_page_first 2751
_journal_page_last 2756
_journal_paper_doi 10.1039/b407653b
_journal_volume 2
_journal_year 2004
_chemical_formula_moiety
;
{[Et3PCH2CH2(4,4'-dipy)CH2(PhtBu))(24-crown-8)][BF4]3}
;
_chemical_formula_sum 'C45 H74.5 B3 F12 N2 O8.25 P'
_chemical_formula_weight 1066.97
_chemical_name_systematic
;
?
;
_space_group_IT_number 2
_symmetry_cell_setting triclinic
_symmetry_Int_Tables_number 2
_symmetry_space_group_name_Hall '-P 1'
_symmetry_space_group_name_H-M 'P -1'
_atom_sites_solution_hydrogens geom
_atom_sites_solution_primary direct
_atom_sites_solution_secondary difmap
_audit_creation_method SHELXL-97
_cell_angle_alpha 90.638(7)
_cell_angle_beta 102.614(7)
_cell_angle_gamma 105.370(8)
_cell_formula_units_Z 8
_cell_length_a 16.912(6)
_cell_length_b 21.522(8)
_cell_length_c 31.460(12)
_cell_measurement_temperature 293(2)
_cell_volume 10746(7)
_computing_cell_refinement 'Bruker SMART'
_computing_data_collection 'Bruker SMART'
_computing_data_reduction 'Bruker SHELXTL'
_computing_molecular_graphics 'Bruker SHELXTL'
_computing_publication_material 'Bruker SHELXTL'
_computing_structure_refinement 'SHELXL-97 (Sheldrick, 1997)'
_computing_structure_solution 'SHELXS-97 (Sheldrick, 1990)'
_diffrn_ambient_temperature 293(2)
_diffrn_measured_fraction_theta_full 0.980
_diffrn_measured_fraction_theta_max 0.980
_diffrn_measurement_device_type 'CCD area detector'
_diffrn_measurement_method 'phi and omega scans'
_diffrn_radiation_monochromator graphite
_diffrn_radiation_source 'fine-focus sealed tube'
_diffrn_radiation_type MoK\a
_diffrn_radiation_wavelength 0.71073
_diffrn_reflns_av_R_equivalents 0.0796
_diffrn_reflns_av_sigmaI/netI 0.2217
_diffrn_reflns_limit_h_max 11
_diffrn_reflns_limit_h_min -18
_diffrn_reflns_limit_k_max 23
_diffrn_reflns_limit_k_min -23
_diffrn_reflns_limit_l_max 34
_diffrn_reflns_limit_l_min -35
_diffrn_reflns_number 47619
_diffrn_reflns_theta_full 23.31
_diffrn_reflns_theta_max 23.31
_diffrn_reflns_theta_min 1.15
_exptl_absorpt_coefficient_mu 0.143
_exptl_absorpt_correction_type none
_exptl_crystal_colour 'pale yellow'
_exptl_crystal_density_diffrn 1.319
_exptl_crystal_density_method 'not measured'
_exptl_crystal_description block
_exptl_crystal_F_000 4500
_exptl_crystal_size_max 0.34
_exptl_crystal_size_mid 0.28
_exptl_crystal_size_min 0.16
_refine_diff_density_max 1.059
_refine_diff_density_min -0.468
_refine_diff_density_rms 0.090
_refine_ls_extinction_method none
_refine_ls_goodness_of_fit_ref 0.975
_refine_ls_hydrogen_treatment mixed
_refine_ls_matrix_type full
_refine_ls_number_parameters 2566
_refine_ls_number_reflns 30431
_refine_ls_number_restraints 29
_refine_ls_restrained_S_all 0.980
_refine_ls_R_factor_all 0.2402
_refine_ls_R_factor_gt 0.1061
_refine_ls_shift/su_max 0.069
_refine_ls_shift/su_mean 0.001
_refine_ls_structure_factor_coef Fsqd
_refine_ls_weighting_details 'calc w=1/[\s^2^(Fo^2^)+(0.1537P)^2^+0.0000P] where P=(Fo^2^+2Fc^2^)/3'
_refine_ls_weighting_scheme calc
_refine_ls_wR_factor_gt 0.2777
_refine_ls_wR_factor_ref 0.3365
_reflns_number_gt 10701
_reflns_number_total 30431
_reflns_threshold_expression >2sigma(I)
_cod_data_source_file b407653bsup1.cif
_cod_data_source_block {[Et3PCH2CH2(4,4'-dipy)CH2(PhtBu))(24-crown-8)][BF4]3}
_cod_depositor_comments
;
The following automatic conversions were performed:

'_symmetry_cell_setting' value 'Triclinic' changed to 'triclinic'
according to /home/saulius/struct/CIF-dictionaries/cif_core.dic
dictionary named 'cif_core.dic' version 2.4.2 from 2011-04-26.

Automatic conversion script
Id: cif_fix_values 1891 2012-01-12 08:04:46Z andrius 
;
_cod_original_sg_symbol_H-M P-1
_cod_database_code 7153526

loop_
_symmetry_equiv_pos_as_xyz
'x, y, z'
'-x, -y, -z'

loop_
_atom_site_label
_atom_site_type_symbol
_atom_site_fract_x
_atom_site_fract_y
_atom_site_fract_z
_atom_site_U_iso_or_equiv
_atom_site_adp_type
_atom_site_occupancy
_atom_site_symmetry_multiplicity
_atom_site_calc_flag
_atom_site_refinement_flags
P1 P 0.60727(17) 0.39232(12) 0.05867(9) 0.0428(7) Uani 1 1 d .
P101 P 1.3652(2) 0.60590(13) 0.41853(10) 0.0545(8) Uani 1 1 d .
P201 P -0.35173(18) -0.08647(13) 0.07693(11) 0.0567(9) Uani 1 1 d .
P301 P 0.36025(17) 0.10287(12) 0.41333(8) 0.0407(7) Uani 1 1 d .
N1 N 0.8592(5) 0.4098(3) 0.0902(2) 0.0352(19) Uani 1 1 d .
N2 N 1.2363(5) 0.3220(4) 0.1388(2) 0.0358(19) Uani 1 1 d .
N101 N 1.1272(5) 0.4880(3) 0.4062(2) 0.0356(19) Uani 1 1 d .
N102 N 0.7993(5) 0.2047(3) 0.3547(2) 0.040(2) Uani 1 1 d .
N201 N -0.1017(5) -0.0787(4) 0.1183(2) 0.0348(19) Uani 1 1 d .
N202 N 0.2745(5) -0.1672(4) 0.1486(2) 0.045(2) Uani 1 1 d .
N301 N 0.1195(5) -0.0146(3) 0.3731(2) 0.0351(19) Uani 1 1 d .
N302 N -0.2094(5) -0.2934(4) 0.3564(2) 0.0351(19) Uani 1 1 d .
O1 O 0.9399(5) 0.5387(4) 0.0649(3) 0.073(2) Uani 1 1 d .
O2 O 0.9005(6) 0.5586(5) 0.1495(4) 0.111(3) Uani 1 1 d .
O3 O 0.7716(7) 0.4819(4) 0.1842(2) 0.090(3) Uani 1 1 d .
O4 O 0.7515(5) 0.3438(3) 0.1831(2) 0.066(2) Uani 1 1 d .
O5 O 0.7064(5) 0.2375(3) 0.1193(2) 0.064(2) Uani 1 1 d .
O6 O 0.6516(5) 0.2385(4) 0.0205(3) 0.073(2) Uani 1 1 d .
O7 O 0.7374(5) 0.3419(4) -0.0269(2) 0.075(2) Uani 1 1 d .
O8 O 0.8256(5) 0.4741(4) -0.0148(2) 0.072(2) Uani 1 1 d .
O101 O 1.1718(4) 0.6891(3) 0.4068(2) 0.0517(18) Uani 1 1 d .
O102 O 1.1982(4) 0.6458(3) 0.4971(2) 0.0514(18) Uani 1 1 d .
O103 O 1.2326(4) 0.5288(3) 0.5288(2) 0.0531(19) Uani 1 1 d .
O104 O 1.2971(7) 0.4312(4) 0.4934(2) 0.095(3) Uani 1 1 d .
O105 O 1.2300(6) 0.3725(3) 0.4004(2) 0.075(3) Uani 1 1 d .
O106 O 1.2927(5) 0.4484(3) 0.3307(2) 0.058(2) Uani 1 1 d .
O107 O 1.1823(5) 0.5240(3) 0.2878(2) 0.0513(19) Uani 1 1 d .
O108 O 1.1057(4) 0.6049(3) 0.3259(2) 0.0562(19) Uani 1 1 d .
O201 O -0.3081(5) -0.2032(4) 0.1794(2) 0.070(2) Uani 1 1 d .
O202 O -0.2450(5) -0.2644(3) 0.1170(3) 0.064(2) Uani 1 1 d .
O203 O -0.2201(7) -0.2205(4) 0.0329(3) 0.104(3) Uani 1 1 d .
O204 O -0.1206(8) -0.0844(5) 0.0181(3) 0.120(4) Uani 1 1 d .
O205 O -0.1669(7) 0.0306(4) 0.0270(2) 0.088(3) Uani 1 1 d .
O206 O -0.1244(4) 0.1018(3) 0.1108(2) 0.0536(19) Uani 1 1 d .
O207 O -0.0896(5) 0.0440(3) 0.1919(2) 0.055(2) Uani 1 1 d .
O208 O -0.1833(5) -0.0861(4) 0.2131(2) 0.077(2) Uani 1 1 d .
O301 O 0.2849(5) -0.1083(3) 0.3414(2) 0.058(2) Uani 1 1 d .
O302 O 0.2226(5) -0.0359(3) 0.2712(2) 0.060(2) Uani 1 1 d .
O303 O 0.1967(5) 0.0950(4) 0.2729(2) 0.070(2) Uani 1 1 d .
O304 O 0.1801(4) 0.1855(3) 0.3396(2) 0.0512(18) Uani 1 1 d .
O305 O 0.1177(4) 0.1543(3) 0.4145(2) 0.0537(19) Uani 1 1 d .
O306 O 0.1390(5) 0.0733(3) 0.4865(2) 0.061(2) Uani 1 1 d .
O307 O 0.2226(5) -0.0303(3) 0.4969(2) 0.064(2) Uani 1 1 d .
O308 O 0.2694(5) -0.1116(3) 0.4340(3) 0.067(2) Uani 1 1 d .
C1 C 0.6012(7) 0.4070(6) 0.0025(3) 0.063(3) Uani 1 1 d .
H1A H 0.6412 0.4480 0.0007 0.076 Uiso 1 1 calc R
H1B H 0.6182 0.3736 -0.0112 0.076 Uiso 1 1 calc R
C2 C 0.5148(8) 0.4085(6) -0.0233(4) 0.096(5) Uani 1 1 d .
H2A H 0.5170 0.4167 -0.0530 0.144 Uiso 1 1 calc R
H2B H 0.4978 0.4422 -0.0106 0.144 Uiso 1 1 calc R
H2C H 0.4748 0.3677 -0.0226 0.144 Uiso 1 1 calc R
C3 C 0.5276(7) 0.3215(6) 0.0618(5) 0.081(4) Uani 1 1 d .
H3A H 0.4734 0.3280 0.0481 0.098 Uiso 1 1 calc R
H3B H 0.5353 0.2863 0.0451 0.098 Uiso 1 1 calc R
C4 C 0.5251(9) 0.3016(7) 0.1076(5) 0.121(6) Uani 1 1 d .
H4A H 0.4803 0.2628 0.1062 0.181 Uiso 1 1 calc R
H4B H 0.5155 0.3354 0.1242 0.181 Uiso 1 1 calc R
H4C H 0.5778 0.2939 0.1213 0.181 Uiso 1 1 calc R
C5 C 0.5908(7) 0.4586(5) 0.0865(4) 0.059(3) Uani 1 1 d .
H5A H 0.5331 0.4599 0.0752 0.070 Uiso 1 1 calc R
H5B H 0.5971 0.4507 0.1172 0.070 Uiso 1 1 calc R
C6 C 0.6492(7) 0.5244(5) 0.0827(4) 0.077(4) Uani 1 1 d .
H6A H 0.6355 0.5569 0.0986 0.115 Uiso 1 1 calc R
H6B H 0.6425 0.5335 0.0525 0.115 Uiso 1 1 calc R
H6C H 0.7065 0.5243 0.0947 0.115 Uiso 1 1 calc R
C7 C 0.7067(6) 0.3779(4) 0.0812(3) 0.044(3) Uani 1 1 d .
H7A H 0.7098 0.3697 0.1117 0.053 Uiso 1 1 calc R
H7B H 0.7094 0.3391 0.0663 0.053 Uiso 1 1 calc R
C8 C 0.7812(6) 0.4312(4) 0.0783(3) 0.041(3) Uani 1 1 d .
H8A H 0.7857 0.4678 0.0978 0.049 Uiso 1 1 calc R
H8B H 0.7744 0.4449 0.0487 0.049 Uiso 1 1 calc R
C9 C 0.9068(7) 0.4199(4) 0.1317(3) 0.049(3) Uani 1 1 d .
H9A H 0.8898 0.4395 0.1533 0.059 Uiso 1 1 calc R
C10 C 0.9786(6) 0.4016(5) 0.1419(3) 0.043(3) Uani 1 1 d .
H10A H 1.0099 0.4086 0.1706 0.051 Uiso 1 1 calc R
C11 C 1.0068(6) 0.3732(4) 0.1112(3) 0.038(2) Uani 1 1 d .
C12 C 0.9550(6) 0.3615(4) 0.0680(3) 0.036(2) Uani 1 1 d .
H12A H 0.9703 0.3407 0.0463 0.043 Uiso 1 1 calc R
C13 C 0.8836(6) 0.3808(4) 0.0586(3) 0.038(2) Uani 1 1 d .
H13A H 0.8508 0.3742 0.0302 0.045 Uiso 1 1 calc R
C14 C 1.0861(6) 0.3561(4) 0.1208(3) 0.031(2) Uani 1 1 d .
C15 C 1.1588(6) 0.3964(4) 0.1459(3) 0.040(3) Uani 1 1 d .
H15A H 1.1578 0.4359 0.1577 0.048 Uiso 1 1 calc R
C16 C 1.2306(6) 0.3797(5) 0.1536(3) 0.046(3) Uani 1 1 d .
H16A H 1.2790 0.4089 0.1698 0.055 Uiso 1 1 calc R
C17 C 1.1669(6) 0.2827(4) 0.1130(3) 0.038(2) Uani 1 1 d .
H17A H 1.1700 0.2440 0.1010 0.046 Uiso 1 1 calc R
C18 C 1.0921(6) 0.2976(5) 0.1036(3) 0.041(3) Uani 1 1 d .
H18A H 1.0449 0.2690 0.0859 0.050 Uiso 1 1 calc R
C19 C 1.3164(6) 0.3057(4) 0.1468(3) 0.043(3) Uani 1 1 d .
H19A H 1.3472 0.3253 0.1255 0.051 Uiso 1 1 calc R
H19B H 1.3052 0.2593 0.1423 0.051 Uiso 1 1 calc R
C20 C 1.3704(6) 0.3273(4) 0.1914(3) 0.036(2) Uani 1 1 d .
C21 C 1.4404(6) 0.3788(5) 0.1976(3) 0.046(3) Uani 1 1 d .
H21A H 1.4528 0.4006 0.1735 0.055 Uiso 1 1 calc R
C22 C 1.4931(7) 0.3996(5) 0.2378(3) 0.055(3) Uani 1 1 d .
H22A H 1.5405 0.4345 0.2403 0.066 Uiso 1 1 calc R
C23 C 1.4765(6) 0.3689(5) 0.2745(3) 0.047(3) Uani 1 1 d .
C24 C 1.4072(7) 0.3149(5) 0.2681(3) 0.057(3) Uani 1 1 d .
H24A H 1.3958 0.2912 0.2916 0.068 Uiso 1 1 calc R
C25 C 1.3563(7) 0.2965(5) 0.2277(4) 0.055(3) Uani 1 1 d .
H25A H 1.3093 0.2610 0.2246 0.066 Uiso 1 1 calc R
C26 C 1.5367(7) 0.3897(7) 0.3190(3) 0.073(4) Uani 1 1 d .
C27 C 1.5388(12) 0.4612(7) 0.3309(4) 0.148(9) Uani 1 1 d .
H27A H 1.4826 0.4636 0.3301 0.222 Uiso 1 1 calc R
H27B H 1.5615 0.4888 0.3101 0.222 Uiso 1 1 calc R
H27C H 1.5735 0.4751 0.3597 0.222 Uiso 1 1 calc R
C28 C 1.6220(9) 0.3820(11) 0.3174(4) 0.167(9) Uani 1 1 d .
H28A H 1.6602 0.3961 0.3453 0.250 Uiso 1 1 calc R
H28B H 1.6430 0.4077 0.2954 0.250 Uiso 1 1 calc R
H28C H 1.6172 0.3374 0.3105 0.250 Uiso 1 1 calc R
C29 C 1.5076(9) 0.3523(8) 0.3550(4) 0.137(7) Uani 1 1 d .
H29A H 1.4542 0.3580 0.3572 0.205 Uiso 1 1 calc R
H29B H 1.5481 0.3674 0.3821 0.205 Uiso 1 1 calc R
H29C H 1.5017 0.3073 0.3489 0.205 Uiso 1 1 calc R
C30 C 0.8874(9) 0.5343(7) -0.0111(5) 0.095(5) Uani 1 1 d .
H30A H 0.8699 0.5600 -0.0346 0.114 Uiso 1 1 calc R
H30B H 0.9402 0.5270 -0.0140 0.114 Uiso 1 1 calc R
C31 C 0.9002(9) 0.5702(6) 0.0313(5) 0.083(4) Uani 1 1 d .
H31A H 0.9349 0.6140 0.0311 0.100 Uiso 1 1 calc R
H31B H 0.8463 0.5723 0.0363 0.100 Uiso 1 1 calc R
C32 C 0.9932(8) 0.5826(6) 0.1019(4) 0.084(4) Uani 1 1 d .
H32A H 1.0294 0.6186 0.0909 0.101 Uiso 1 1 calc R
H32B H 1.0292 0.5600 0.1199 0.101 Uiso 1 1 calc R
C33 C 0.9473(10) 0.6088(7) 0.1299(6) 0.107(5) Uani 1 1 d .
H33A H 0.9872 0.6399 0.1522 0.129 Uiso 1 1 calc R
H33B H 0.9099 0.6307 0.1123 0.129 Uiso 1 1 calc R
C34 C 0.8754(10) 0.5786(6) 0.1838(4) 0.085(5) Uani 1 1 d .
H34A H 0.8367 0.6041 0.1732 0.102 Uiso 1 1 calc R
H34B H 0.9243 0.6069 0.2036 0.102 Uiso 1 1 calc R
C35 C 0.8356(9) 0.5289(7) 0.2080(4) 0.088(4) Uani 1 1 d .
H35A H 0.8778 0.5094 0.2237 0.106 Uiso 1 1 calc R
H35B H 0.8147 0.5487 0.2295 0.106 Uiso 1 1 calc R
C36 C 0.7256(10) 0.4375(6) 0.2096(4) 0.088(5) Uani 1 1 d .
H36A H 0.7270 0.4606 0.2366 0.106 Uiso 1 1 calc R
H36B H 0.6672 0.4229 0.1937 0.106 Uiso 1 1 calc R
C37 C 0.7548(9) 0.3821(6) 0.2205(4) 0.082(4) Uani 1 1 d .
H37A H 0.8125 0.3959 0.2375 0.099 Uiso 1 1 calc R
H37B H 0.7206 0.3562 0.2384 0.099 Uiso 1 1 calc R
C38 C 0.7619(8) 0.2801(6) 0.1928(4) 0.074(4) Uani 1 1 d .
H38A H 0.7116 0.2537 0.2005 0.089 Uiso 1 1 calc R
H38B H 0.8090 0.2841 0.2176 0.089 Uiso 1 1 calc R
C39 C 0.7772(8) 0.2488(6) 0.1543(4) 0.072(4) Uani 1 1 d .
H39A H 0.8258 0.2764 0.1458 0.087 Uiso 1 1 calc R
H39B H 0.7893 0.2081 0.1618 0.087 Uiso 1 1 calc R
C40 C 0.7085(8) 0.1910(6) 0.0884(4) 0.076(4) Uani 1 1 d .
H40A H 0.7035 0.1497 0.1012 0.092 Uiso 1 1 calc R
H40B H 0.7621 0.2035 0.0799 0.092 Uiso 1 1 calc R
C41 C 0.6388(8) 0.1842(6) 0.0491(4) 0.075(4) Uani 1 1 d .
H41A H 0.6320 0.1444 0.0322 0.091 Uiso 1 1 calc R
H41B H 0.5869 0.1807 0.0585 0.091 Uiso 1 1 calc R
C42 C 0.7109(8) 0.2347(6) -0.0043(4) 0.080(4) Uani 1 1 d .
H42A H 0.7008 0.1902 -0.0149 0.096 Uiso 1 1 calc R
H42B H 0.7672 0.2485 0.0143 0.096 Uiso 1 1 calc R
C43 C 0.7057(8) 0.2749(7) -0.0413(5) 0.087(4) Uani 1 1 d .
H43A H 0.7381 0.2644 -0.0609 0.104 Uiso 1 1 calc R
H43B H 0.6475 0.2661 -0.0573 0.104 Uiso 1 1 calc R
C44 C 0.7394(11) 0.3830(7) -0.0619(4) 0.096(5) Uani 1 1 d .
H44A H 0.6914 0.4009 -0.0661 0.115 Uiso 1 1 calc R
H44B H 0.7352 0.3582 -0.0885 0.115 Uiso 1 1 calc R
C45 C 0.8178(10) 0.4359(8) -0.0526(4) 0.090(5) Uani 1 1 d .
H45A H 0.8656 0.4179 -0.0490 0.108 Uiso 1 1 calc R
H45B H 0.8186 0.4627 -0.0772 0.108 Uiso 1 1 calc R
C101 C 1.3864(9) 0.6509(6) 0.4696(5) 0.092(5) Uani 1 1 d .
H10B H 1.4238 0.6931 0.4679 0.111 Uiso 1 1 calc R
H10C H 1.3339 0.6574 0.4737 0.111 Uiso 1 1 calc R
C102 C 1.4249(9) 0.6218(7) 0.5090(4) 0.102(5) Uani 1 1 d .
H10D H 1.4337 0.6499 0.5346 0.153 Uiso 1 1 calc R
H10E H 1.4779 0.6162 0.5060 0.153 Uiso 1 1 calc R
H10F H 1.3878 0.5805 0.5119 0.153 Uiso 1 1 calc R
C103 C 1.3338(11) 0.6554(9) 0.3761(7) 0.163(10) Uani 1 1 d .
H10G H 1.2727 0.6409 0.3682 0.196 Uiso 1 1 calc R
H10H H 1.3482 0.6985 0.3902 0.196 Uiso 1 1 calc R
C104 C 1.3562(13) 0.6631(9) 0.3401(4) 0.157(9) Uani 1 1 d .
H10I H 1.3468 0.7024 0.3288 0.236 Uiso 1 1 calc R
H10T H 1.3237 0.6273 0.3195 0.236 Uiso 1 1 calc R
H10U H 1.4149 0.6654 0.3446 0.236 Uiso 1 1 calc R
C105 C 1.4510(8) 0.5815(6) 0.4096(4) 0.074(4) Uani 1 1 d .
H10J H 1.4412 0.5704 0.3785 0.089 Uiso 1 1 calc R
H10K H 1.5004 0.6182 0.4173 0.089 Uiso 1 1 calc R
C106 C 1.4710(8) 0.5256(6) 0.4335(4) 0.084(4) Uani 1 1 d .
H10L H 1.5192 0.5169 0.4260 0.126 Uiso 1 1 calc R
H10M H 1.4236 0.4881 0.4255 0.126 Uiso 1 1 calc R
H10N H 1.4830 0.5361 0.4644 0.126 Uiso 1 1 calc R
C107 C 1.2809(6) 0.5351(4) 0.4167(3) 0.043(3) Uani 1 1 d .
H10O H 1.2751 0.5073 0.3910 0.051 Uiso 1 1 calc R
H10P H 1.2944 0.5116 0.4422 0.051 Uiso 1 1 calc R
C108 C 1.1980(6) 0.5501(5) 0.4153(3) 0.048(3) Uani 1 1 d .
H10Q H 1.1999 0.5713 0.4430 0.057 Uiso 1 1 calc R
H10R H 1.1881 0.5791 0.3926 0.057 Uiso 1 1 calc R
C109 C 1.0933(6) 0.4608(5) 0.4380(3) 0.040(3) Uani 1 1 d .
H10S H 1.1127 0.4802 0.4663 0.049 Uiso 1 1 calc R
C110 C 1.0307(6) 0.4048(5) 0.4297(3) 0.043(3) Uani 1 1 d .
H11A H 1.0097 0.3849 0.4526 0.052 Uiso 1 1 calc R
C111 C 0.9971(6) 0.3767(4) 0.3868(3) 0.039(2) Uani 1 1 d .
C112 C 1.0360(6) 0.4067(5) 0.3549(3) 0.046(3) Uani 1 1 d .
H11B H 1.0187 0.3885 0.3263 0.056 Uiso 1 1 calc R
C113 C 1.0996(7) 0.4627(5) 0.3655(3) 0.049(3) Uani 1 1 d .
H11C H 1.1237 0.4833 0.3438 0.059 Uiso 1 1 calc R
C114 C 0.9285(6) 0.3181(5) 0.3764(3) 0.041(3) Uani 1 1 d .
C115 C 0.9209(6) 0.2667(5) 0.4038(3) 0.043(3) Uani 1 1 d .
H11D H 0.9602 0.2701 0.4301 0.052 Uiso 1 1 calc R
C116 C 0.8571(6) 0.2130(5) 0.3922(3) 0.043(3) Uani 1 1 d .
H11E H 0.8529 0.1800 0.4111 0.052 Uiso 1 1 calc R
C117 C 0.8052(9) 0.2528(6) 0.3279(4) 0.088(5) Uani 1 1 d .
H11F H 0.7655 0.2477 0.3016 0.105 Uiso 1 1 calc R
C118 C 0.8681(7) 0.3091(5) 0.3383(4) 0.073(4) Uani 1 1 d .
H11G H 0.8699 0.3418 0.3192 0.088 Uiso 1 1 calc R
C119 C 0.7302(6) 0.1438(4) 0.3455(3) 0.051(3) Uani 1 1 d .
H11H H 0.7014 0.1385 0.3693 0.061 Uiso 1 1 calc R
H11I H 0.7542 0.1078 0.3444 0.061 Uiso 1 1 calc R
C120 C 0.6666(6) 0.1420(4) 0.3030(3) 0.041(3) Uani 1 1 d .
C121 C 0.6012(8) 0.1672(5) 0.3013(3) 0.063(3) Uani 1 1 d .
H12B H 0.5962 0.1877 0.3264 0.076 Uiso 1 1 calc R
C122 C 0.5404(7) 0.1630(5) 0.2623(3) 0.062(3) Uani 1 1 d .
H12C H 0.4951 0.1798 0.2623 0.074 Uiso 1 1 calc R
C123 C 0.5458(7) 0.1353(5) 0.2248(3) 0.047(3) Uani 1 1 d .
C124 C 0.6137(8) 0.1100(5) 0.2271(3) 0.060(3) Uani 1 1 d .
H12D H 0.6190 0.0900 0.2019 0.072 Uiso 1 1 calc R
C125 C 0.6733(7) 0.1132(5) 0.2648(3) 0.057(3) Uani 1 1 d .
H12E H 0.7183 0.0960 0.2649 0.068 Uiso 1 1 calc R
C126 C 0.4784(7) 0.1281(5) 0.1824(3) 0.052(3) Uani 1 1 d .
C127 C 0.4328(9) 0.1799(7) 0.1817(4) 0.113(6) Uani 1 1 d .
H12F H 0.4089 0.1781 0.2069 0.170 Uiso 1 1 calc R
H12G H 0.3886 0.1728 0.1557 0.170 Uiso 1 1 calc R
H12H H 0.4717 0.2215 0.1821 0.170 Uiso 1 1 calc R
C128 C 0.5180(8) 0.1325(6) 0.1428(3) 0.085(4) Uani 1 1 d .
H12I H 0.5574 0.1742 0.1441 0.128 Uiso 1 1 calc R
H12J H 0.4746 0.1264 0.1165 0.128 Uiso 1 1 calc R
H12K H 0.5468 0.0996 0.1429 0.128 Uiso 1 1 calc R
C129 C 0.4148(8) 0.0607(6) 0.1771(4) 0.087(4) Uani 1 1 d .
H12L H 0.3885 0.0552 0.2014 0.130 Uiso 1 1 calc R
H12M H 0.4438 0.0281 0.1760 0.130 Uiso 1 1 calc R
H12N H 0.3727 0.0568 0.1505 0.130 Uiso 1 1 calc R
C130 C 1.0777(7) 0.6580(5) 0.3371(3) 0.055(3) Uani 1 1 d .
H13B H 1.0195 0.6518 0.3218 0.066 Uiso 1 1 calc R
H13C H 1.1113 0.6973 0.3280 0.066 Uiso 1 1 calc R
C131 C 1.0847(7) 0.6653(5) 0.3854(3) 0.059(3) Uani 1 1 d .
H13D H 1.0541 0.6952 0.3918 0.071 Uiso 1 1 calc R
H13E H 1.0607 0.6238 0.3959 0.071 Uiso 1 1 calc R
C132 C 1.1832(7) 0.7258(5) 0.4470(3) 0.058(3) Uani 1 1 d .
H13F H 1.1573 0.7609 0.4405 0.070 Uiso 1 1 calc R
H13U H 1.2431 0.7452 0.4580 0.070 Uiso 1 1 calc R
C133 C 1.1502(7) 0.6919(5) 0.4821(3) 0.056(3) Uani 1 1 d .
H13G H 1.1554 0.7226 0.5060 0.067 Uiso 1 1 calc R
H13H H 1.0910 0.6694 0.4715 0.067 Uiso 1 1 calc R
C134 C 1.1733(7) 0.6161(5) 0.5340(3) 0.054(3) Uani 1 1 d .
H13I H 1.1183 0.5853 0.5247 0.065 Uiso 1 1 calc R
H13J H 1.1690 0.6487 0.5542 0.065 Uiso 1 1 calc R
C135 C 1.2360(7) 0.5823(5) 0.5564(3) 0.054(3) Uani 1 1 d .
H13K H 1.2922 0.6118 0.5627 0.065 Uiso 1 1 calc R
H13L H 1.2231 0.5676 0.5837 0.065 Uiso 1 1 calc R
C136 C 1.2720(8) 0.4848(5) 0.5530(3) 0.061(3) Uani 1 1 d .
H13M H 1.2518 0.4770 0.5796 0.073 Uiso 1 1 calc R
H13N H 1.3324 0.5041 0.5612 0.073 Uiso 1 1 calc R
C137 C 1.2542(9) 0.4232(6) 0.5277(4) 0.075(4) Uani 1 1 d .
H13O H 1.2720 0.3918 0.5467 0.090 Uiso 1 1 calc R
H13P H 1.1941 0.4069 0.5156 0.090 Uiso 1 1 calc R
C138 C 1.3062(13) 0.3720(7) 0.4733(5) 0.137(7) Uani 1 1 d .
H13Q H 1.3538 0.3833 0.4596 0.165 Uiso 1 1 calc R
H13R H 1.3180 0.3433 0.4959 0.165 Uiso 1 1 calc R
C139 C 1.2368(10) 0.3406(5) 0.4432(5) 0.118(7) Uani 1 1 d .
H13S H 1.1873 0.3395 0.4543 0.141 Uiso 1 1 calc R
H13T H 1.2380 0.2964 0.4381 0.141 Uiso 1 1 calc R
C140 C 1.2746(9) 0.3549(5) 0.3717(4) 0.074(4) Uani 1 1 d .
H14A H 1.2608 0.3082 0.3679 0.089 Uiso 1 1 calc R
H14B H 1.3346 0.3712 0.3842 0.089 Uiso 1 1 calc R
C141 C 1.2534(8) 0.3814(5) 0.3289(3) 0.068(4) Uani 1 1 d .
H14C H 1.2712 0.3591 0.3074 0.082 Uiso 1 1 calc R
H14D H 1.1928 0.3738 0.3199 0.082 Uiso 1 1 calc R
C142 C 1.2916(8) 0.4731(5) 0.2888(4) 0.064(3) Uani 1 1 d .
H14E H 1.3110 0.4456 0.2711 0.076 Uiso 1 1 calc R
H14F H 1.3307 0.5159 0.2923 0.076 Uiso 1 1 calc R
C143 C 1.2085(8) 0.4770(5) 0.2657(3) 0.058(3) Uani 1 1 d .
H14G H 1.2102 0.4888 0.2362 0.069 Uiso 1 1 calc R
H14H H 1.1681 0.4351 0.2640 0.069 Uiso 1 1 calc R
C144 C 1.1049(7) 0.5359(5) 0.2655(3) 0.063(3) Uani 1 1 d .
H14I H 1.0575 0.5040 0.2721 0.075 Uiso 1 1 calc R
H14J H 1.0999 0.5328 0.2342 0.075 Uiso 1 1 calc R
C145 C 1.1051(7) 0.6032(5) 0.2806(3) 0.061(3) Uani 1 1 d .
H14K H 1.1545 0.6347 0.2756 0.073 Uiso 1 1 calc R
H14L H 1.0554 0.6138 0.2642 0.073 Uiso 1 1 calc R
C201 C -0.4335(7) -0.1470(5) 0.0892(5) 0.082(4) Uani 1 1 d .
H20A H -0.4266 -0.1443 0.1206 0.098 Uiso 1 1 calc R
H20B H -0.4858 -0.1367 0.0767 0.098 Uiso 1 1 calc R
C202 C -0.3315(9) -0.0105(7) 0.1530(5) 0.106(5) Uani 1 1 d .
H20C H -0.3268 0.0317 0.1654 0.159 Uiso 1 1 calc R
H20D H -0.2820 -0.0235 0.1658 0.159 Uiso 1 1 calc R
H20E H -0.3802 -0.0408 0.1588 0.159 Uiso 1 1 calc R
C203 C -0.3691(8) -0.0729(6) 0.0198(4) 0.074(4) Uani 1 1 d .
H20F H -0.4200 -0.0588 0.0116 0.089 Uiso 1 1 calc R
H20G H -0.3227 -0.0379 0.0155 0.089 Uiso 1 1 calc R
C204 C -0.3777(8) -0.1302(7) -0.0107(4) 0.103(5) Uani 1 1 d .
H20H H -0.3866 -0.1181 -0.0403 0.155 Uiso 1 1 calc R
H20I H -0.4248 -0.1649 -0.0076 0.155 Uiso 1 1 calc R
H20J H -0.3272 -0.1441 -0.0037 0.155 Uiso 1 1 calc R
C205 C -0.3400(8) -0.0087(6) 0.1053(5) 0.087(4) Uani 1 1 d .
H20K H -0.2907 0.0223 0.0999 0.104 Uiso 1 1 calc R
H20L H -0.3886 0.0065 0.0930 0.104 Uiso 1 1 calc R
C206 C -0.4443(8) -0.2152(6) 0.0751(4) 0.086(4) Uani 1 1 d .
H20M H -0.4912 -0.2425 0.0846 0.129 Uiso 1 1 calc R
H20N H -0.3941 -0.2274 0.0878 0.129 Uiso 1 1 calc R
H20O H -0.4547 -0.2200 0.0438 0.129 Uiso 1 1 calc R
C207 C -0.2571(6) -0.1111(5) 0.0959(4) 0.066(3) Uani 1 1 d .
H20P H -0.2637 -0.1371 0.1205 0.079 Uiso 1 1 calc R
H20Q H -0.2510 -0.1385 0.0728 0.079 Uiso 1 1 calc R
C208 C -0.1805(6) -0.0593(5) 0.1089(4) 0.053(3) Uani 1 1 d .
H20R H -0.1832 -0.0357 0.1347 0.064 Uiso 1 1 calc R
H20S H -0.1782 -0.0297 0.0859 0.064 Uiso 1 1 calc R
C209 C -0.0319(6) -0.0347(5) 0.1169(3) 0.044(3) Uani 1 1 d .
H20T H -0.0337 0.0074 0.1115 0.053 Uiso 1 1 calc R
C210 C 0.0431(6) -0.0493(4) 0.1230(3) 0.040(3) Uani 1 1 d .
H21B H 0.0913 -0.0178 0.1205 0.048 Uiso 1 1 calc R
C211 C 0.0480(6) -0.1117(4) 0.1330(3) 0.031(2) Uani 1 1 d .
C212 C -0.0260(6) -0.1558(5) 0.1347(3) 0.042(3) Uani 1 1 d .
H21C H -0.0263 -0.1981 0.1408 0.051 Uiso 1 1 calc R
C213 C -0.0998(6) -0.1384(5) 0.1276(3) 0.040(2) Uani 1 1 d .
H21D H -0.1494 -0.1689 0.1292 0.048 Uiso 1 1 calc R
C214 C 0.1269(6) -0.1302(4) 0.1385(3) 0.030(2) Uani 1 1 d .
C215 C 0.1980(6) -0.0925(5) 0.1278(3) 0.040(2) Uani 1 1 d .
H21E H 0.1964 -0.0527 0.1170 0.048 Uiso 1 1 calc R
C216 C 0.2698(6) -0.1099(5) 0.1321(3) 0.040(2) Uani 1 1 d .
H21F H 0.3160 -0.0830 0.1238 0.048 Uiso 1 1 calc R
C217 C 0.2081(7) -0.2049(5) 0.1608(3) 0.050(3) Uani 1 1 d .
H21G H 0.2118 -0.2441 0.1719 0.061 Uiso 1 1 calc R
C218 C 0.1353(6) -0.1879(4) 0.1574(3) 0.044(3) Uani 1 1 d .
H21H H 0.0911 -0.2143 0.1675 0.053 Uiso 1 1 calc R
C219 C 0.3550(6) -0.1860(5) 0.1555(3) 0.047(3) Uani 1 1 d .
H21I H 0.3424 -0.2326 0.1516 0.057 Uiso 1 1 calc R
H21J H 0.3855 -0.1675 0.1338 0.057 Uiso 1 1 calc R
C220 C 0.4084(6) -0.1635(4) 0.1998(3) 0.033(2) Uani 1 1 d .
C221 C 0.4629(7) -0.1027(6) 0.2084(3) 0.061(3) Uani 1 1 d .
H22B H 0.4659 -0.0756 0.1856 0.073 Uiso 1 1 calc R
C222 C 0.5132(7) -0.0799(5) 0.2488(3) 0.052(3) Uani 1 1 d .
H22C H 0.5486 -0.0380 0.2527 0.062 Uiso 1 1 calc R
C223 C 0.5124(6) -0.1185(5) 0.2844(3) 0.042(3) Uani 1 1 d .
C224 C 0.4588(7) -0.1815(5) 0.2743(3) 0.050(3) Uani 1 1 d .
H22D H 0.4586 -0.2104 0.2960 0.060 Uiso 1 1 calc R
C225 C 0.4082(7) -0.2020(5) 0.2351(3) 0.052(3) Uani 1 1 d .
H22E H 0.3715 -0.2434 0.2311 0.063 Uiso 1 1 calc R
C226 C 0.5697(7) -0.0959(5) 0.3284(3) 0.051(3) Uani 1 1 d .
C227 C 0.5164(8) -0.1074(6) 0.3633(3) 0.076(4) Uani 1 1 d .
H22F H 0.4754 -0.0833 0.3574 0.114 Uiso 1 1 calc R
H22G H 0.5526 -0.0935 0.3917 0.114 Uiso 1 1 calc R
H22H H 0.4882 -0.1526 0.3623 0.114 Uiso 1 1 calc R
C228 C 0.6347(7) -0.1345(5) 0.3390(4) 0.064(3) Uani 1 1 d .
H22I H 0.6687 -0.1279 0.3178 0.096 Uiso 1 1 calc R
H22J H 0.6061 -0.1796 0.3382 0.096 Uiso 1 1 calc R
H22K H 0.6699 -0.1203 0.3676 0.096 Uiso 1 1 calc R
C229 C 0.6159(8) -0.0243(5) 0.3343(4) 0.077(4) Uani 1 1 d .
H22L H 0.5757 0.0006 0.3283 0.116 Uiso 1 1 calc R
H22M H 0.6528 -0.0146 0.3146 0.116 Uiso 1 1 calc R
H22N H 0.6483 -0.0136 0.3638 0.116 Uiso 1 1 calc R
C230 C -0.2199(9) -0.1283(7) 0.2418(4) 0.095(5) Uani 1 1 d .
H23A H -0.2226 -0.1038 0.2672 0.114 Uiso 1 1 calc R
H23B H -0.1859 -0.1576 0.2515 0.114 Uiso 1 1 calc R
C231 C -0.3062(9) -0.1657(6) 0.2184(4) 0.095(5) Uani 1 1 d .
H23C H -0.3314 -0.1947 0.2382 0.113 Uiso 1 1 calc R
H23D H -0.3403 -0.1360 0.2104 0.113 Uiso 1 1 calc R
C232 C -0.2697(8) -0.2539(6) 0.1873(4) 0.070(4) Uani 1 1 d .
H23E H -0.2907 -0.2791 0.2098 0.084 Uiso 1 1 calc R
H23F H -0.2093 -0.2361 0.1976 0.084 Uiso 1 1 calc R
C233 C -0.2873(8) -0.2958(5) 0.1474(5) 0.080(4) Uani 1 1 d .
H23G H -0.2699 -0.3347 0.1546 0.096 Uiso 1 1 calc R
H23H H -0.3475 -0.3086 0.1348 0.096 Uiso 1 1 calc R
C234 C -0.2562(7) -0.3051(5) 0.0784(5) 0.077(4) Uani 1 1 d .
H23I H -0.3145 -0.3148 0.0623 0.092 Uiso 1 1 calc R
H23J H -0.2445 -0.3455 0.0869 0.092 Uiso 1 1 calc R
C235 C -0.2011(9) -0.2748(6) 0.0498(4) 0.077(4) Uani 1 1 d .
H23K H -0.1430 -0.2632 0.0663 0.093 Uiso 1 1 calc R
H23L H -0.2065 -0.3057 0.0260 0.093 Uiso 1 1 calc R
C236 C -0.1792(12) -0.1983(7) -0.0024(4) 0.097(5) Uani 1 1 d .
H23M H -0.1641 -0.2342 -0.0143 0.116 Uiso 1 1 calc R
H23N H -0.2196 -0.1862 -0.0254 0.116 Uiso 1 1 calc R
C237 C -0.1042(11) -0.1441(8) 0.0093(4) 0.102(5) Uani 1 1 d .
H23O H -0.0668 -0.1535 0.0349 0.122 Uiso 1 1 calc R
H23P H -0.0752 -0.1396 -0.0144 0.122 Uiso 1 1 calc R
C238 C -0.1270(11) -0.0458(7) -0.0135(4) 0.100(5) Uani 1 1 d .
H23Q H -0.1786 -0.0659 -0.0350 0.120 Uiso 1 1 calc R
H23R H -0.0807 -0.0437 -0.0275 0.120 Uiso 1 1 calc R
C239 C -0.1274(9) 0.0187(6) -0.0035(4) 0.082(4) Uani 1 1 d .
H23S H -0.0692 0.0444 0.0054 0.098 Uiso 1 1 calc R
H23T H -0.1522 0.0349 -0.0304 0.098 Uiso 1 1 calc R
C240 C -0.1709(8) 0.0941(5) 0.0336(3) 0.075(4) Uani 1 1 d .
H24B H -0.2263 0.0933 0.0377 0.090 Uiso 1 1 calc R
H24C H -0.1629 0.1169 0.0077 0.090 Uiso 1 1 calc R
C241 C -0.1058(7) 0.1294(5) 0.0722(3) 0.052(3) Uani 1 1 d .
H24D H -0.0506 0.1268 0.0697 0.062 Uiso 1 1 calc R
H24E H -0.1050 0.1746 0.0735 0.062 Uiso 1 1 calc R
C242 C -0.0648(6) 0.1344(4) 0.1488(3) 0.049(3) Uani 1 1 d .
H24F H -0.0599 0.1804 0.1488 0.059 Uiso 1 1 calc R
H24G H -0.0099 0.1284 0.1488 0.059 Uiso 1 1 calc R
C243 C -0.0925(7) 0.1083(4) 0.1888(3) 0.051(3) Uani 1 1 d .
H24H H -0.0559 0.1344 0.2145 0.061 Uiso 1 1 calc R
H24I H -0.1495 0.1107 0.1873 0.061 Uiso 1 1 calc R
C244 C -0.0963(8) 0.0241(5) 0.2334(3) 0.064(3) Uani 1 1 d .
H24J H -0.1462 0.0319 0.2403 0.076 Uiso 1 1 calc R
H24K H -0.0475 0.0486 0.2551 0.076 Uiso 1 1 calc R
C245 C -0.1018(8) -0.0465(6) 0.2344(4) 0.079(4) Uani 1 1 d .
H24L H -0.0601 -0.0556 0.2202 0.094 Uiso 1 1 calc R
H24M H -0.0885 -0.0572 0.2645 0.094 Uiso 1 1 calc R
C301 C 0.3885(7) 0.1136(5) 0.3623(3) 0.059(3) Uani 1 1 d .
H30C H 0.3405 0.1188 0.3407 0.071 Uiso 1 1 calc R
H30D H 0.4336 0.1531 0.3648 0.071 Uiso 1 1 calc R
C302 C 0.4168(8) 0.0586(6) 0.3460(4) 0.082(4) Uani 1 1 d .
H30E H 0.4295 0.0672 0.3180 0.123 Uiso 1 1 calc R
H30F H 0.3726 0.0191 0.3433 0.123 Uiso 1 1 calc R
H30G H 0.4663 0.0545 0.3663 0.123 Uiso 1 1 calc R
C303 C 0.3366(6) 0.1735(4) 0.4316(3) 0.052(3) Uani 1 1 d .
H30H H 0.2877 0.1796 0.4111 0.063 Uiso 1 1 calc R
H30I H 0.3221 0.1668 0.4597 0.063 Uiso 1 1 calc R
C304 C 0.4089(7) 0.2344(5) 0.4359(4) 0.067(3) Uani 1 1 d .
H30J H 0.3925 0.2705 0.4458 0.100 Uiso 1 1 calc R
H30K H 0.4227 0.2420 0.4081 0.100 Uiso 1 1 calc R
H30L H 0.4571 0.2292 0.4566 0.100 Uiso 1 1 calc R
C305 C 0.4434(6) 0.0851(5) 0.4528(3) 0.055(3) Uani 1 1 d .
H30M H 0.4480 0.0428 0.4449 0.066 Uiso 1 1 calc R
H30N H 0.4962 0.1164 0.4520 0.066 Uiso 1 1 calc R
C306 C 0.4306(7) 0.0862(6) 0.4997(3) 0.076(4) Uani 1 1 d .
H30O H 0.4764 0.0753 0.5192 0.114 Uiso 1 1 calc R
H30P H 0.3785 0.0554 0.5009 0.114 Uiso 1 1 calc R
H30Q H 0.4289 0.1286 0.5085 0.114 Uiso 1 1 calc R
C307 C 0.2695(6) 0.0340(4) 0.4078(3) 0.044(3) Uani 1 1 d .
H30R H 0.2822 -0.0036 0.3967 0.053 Uiso 1 1 calc R
H30S H 0.2581 0.0254 0.4364 0.053 Uiso 1 1 calc R
C308 C 0.1898(6) 0.0439(4) 0.3769(3) 0.038(2) Uani 1 1 d .
H30T H 0.1753 0.0804 0.3884 0.045 Uiso 1 1 calc R
H30U H 0.2008 0.0532 0.3484 0.045 Uiso 1 1 calc R
C309 C 0.0778(6) -0.0254(4) 0.4044(3) 0.033(2) Uani 1 1 d .
H30V H 0.0934 0.0035 0.4289 0.039 Uiso 1 1 calc R
C310 C 0.0104(6) -0.0805(4) 0.4006(3) 0.040(2) Uani 1 1 d .
H31C H -0.0200 -0.0882 0.4223 0.048 Uiso 1 1 calc R
C311 C -0.0112(6) -0.1242(4) 0.3640(3) 0.030(2) Uani 1 1 d .
C312 C 0.0363(6) -0.1117(4) 0.3330(3) 0.037(2) Uani 1 1 d .
H31D H 0.0235 -0.1403 0.3086 0.044 Uiso 1 1 calc R
C313 C 0.1020(6) -0.0572(5) 0.3382(3) 0.043(3) Uani 1 1 d .
H31E H 0.1348 -0.0494 0.3177 0.052 Uiso 1 1 calc R
C314 C -0.0829(6) -0.1830(4) 0.3602(3) 0.030(2) Uani 1 1 d .
C315 C -0.1556(6) -0.1808(5) 0.3726(3) 0.038(2) Uani 1 1 d .
H31F H -0.1623 -0.1418 0.3820 0.046 Uiso 1 1 calc R
C316 C -0.2175(6) -0.2369(4) 0.3708(3) 0.036(2) Uani 1 1 d .
H31G H -0.2662 -0.2361 0.3797 0.043 Uiso 1 1 calc R
C317 C -0.1405(7) -0.2954(5) 0.3435(3) 0.042(3) Uani 1 1 d .
H31H H -0.1354 -0.3348 0.3338 0.051 Uiso 1 1 calc R
C318 C -0.0777(6) -0.2414(5) 0.3441(3) 0.038(2) Uani 1 1 d .
H31I H -0.0309 -0.2435 0.3337 0.045 Uiso 1 1 calc R
C319 C -0.2778(6) -0.3535(4) 0.3553(3) 0.043(3) Uani 1 1 d .
H31J H -0.3065 -0.3495 0.3783 0.052 Uiso 1 1 calc R
H31K H -0.2536 -0.3896 0.3608 0.052 Uiso 1 1 calc R
C320 C -0.3401(6) -0.3668(4) 0.3122(3) 0.039(2) Uani 1 1 d .
C321 C -0.4107(6) -0.3473(5) 0.3060(3) 0.042(3) Uani 1 1 d .
H32C H -0.4217 -0.3254 0.3288 0.051 Uiso 1 1 calc R
C322 C -0.4679(6) -0.3601(5) 0.2652(3) 0.047(3) Uani 1 1 d .
H32D H -0.5164 -0.3462 0.2615 0.057 Uiso 1 1 calc R
C323 C -0.4547(6) -0.3930(4) 0.2301(3) 0.034(2) Uani 1 1 d .
C324 C -0.3820(6) -0.4109(4) 0.2375(3) 0.043(3) Uani 1 1 d .
H32E H -0.3698 -0.4310 0.2144 0.052 Uiso 1 1 calc R
C325 C -0.3245(6) -0.4007(5) 0.2780(3) 0.048(3) Uani 1 1 d .
H32F H -0.2771 -0.4160 0.2821 0.057 Uiso 1 1 calc R
C326 C -0.5194(6) -0.4072(4) 0.1870(3) 0.043(3) Uani 1 1 d .
C327 C -0.5325(7) -0.3429(5) 0.1702(4) 0.072(4) Uani 1 1 d .
H32G H -0.5502 -0.3210 0.1916 0.109 Uiso 1 1 calc R
H32H H -0.5749 -0.3514 0.1434 0.109 Uiso 1 1 calc R
H32I H -0.4806 -0.3163 0.1652 0.109 Uiso 1 1 calc R
C328 C -0.6027(6) -0.4501(5) 0.1943(4) 0.064(3) Uani 1 1 d .
H32J H -0.6203 -0.4292 0.2162 0.095 Uiso 1 1 calc R
H32K H -0.5951 -0.4908 0.2037 0.095 Uiso 1 1 calc R
H32L H -0.6449 -0.4572 0.1675 0.095 Uiso 1 1 calc R
C329 C -0.4916(7) -0.4397(6) 0.1523(3) 0.073(4) Uani 1 1 d .
H32M H -0.5341 -0.4470 0.1256 0.110 Uiso 1 1 calc R
H32N H -0.4835 -0.4803 0.1617 0.110 Uiso 1 1 calc R
H32O H -0.4397 -0.4125 0.1476 0.110 Uiso 1 1 calc R
C330 C 0.3263(8) -0.1335(5) 0.4142(4) 0.069(4) Uani 1 1 d .
H33C H 0.3447 -0.1669 0.4308 0.083 Uiso 1 1 calc R
H33D H 0.3756 -0.0979 0.4143 0.083 Uiso 1 1 calc R
C331 C 0.2847(9) -0.1597(5) 0.3684(4) 0.075(4) Uani 1 1 d .
H33E H 0.3147 -0.1878 0.3586 0.090 Uiso 1 1 calc R
H33F H 0.2272 -0.1849 0.3669 0.090 Uiso 1 1 calc R
C332 C 0.2529(8) -0.1322(6) 0.2970(4) 0.083(4) Uani 1 1 d .
H33G H 0.1927 -0.1519 0.2919 0.099 Uiso 1 1 calc R
H33H H 0.2790 -0.1653 0.2908 0.099 Uiso 1 1 calc R
C333 C 0.2692(8) -0.0803(6) 0.2672(3) 0.068(3) Uani 1 1 d .
H33I H 0.3289 -0.0579 0.2741 0.082 Uiso 1 1 calc R
H33J H 0.2539 -0.0989 0.2374 0.082 Uiso 1 1 calc R
C334 C 0.2231(9) 0.0091(6) 0.2366(3) 0.075(4) Uani 1 1 d .
H33K H 0.2792 0.0382 0.2403 0.090 Uiso 1 1 calc R
H33L H 0.2087 -0.0149 0.2084 0.090 Uiso 1 1 calc R
C335 C 0.1635(10) 0.0461(6) 0.2377(3) 0.083(4) Uani 1 1 d .
H33M H 0.1523 0.0659 0.2103 0.100 Uiso 1 1 calc R
H33N H 0.1108 0.0177 0.2414 0.100 Uiso 1 1 calc R
C336 C 0.1613(8) 0.1482(5) 0.2634(3) 0.066(3) Uani 1 1 d .
H33O H 0.1007 0.1336 0.2600 0.079 Uiso 1 1 calc R
H33P H 0.1726 0.1650 0.2362 0.079 Uiso 1 1 calc R
C337 C 0.1978(7) 0.1999(5) 0.2990(4) 0.065(3) Uani 1 1 d .
H33Q H 0.2585 0.2125 0.3027 0.078 Uiso 1 1 calc R
H33R H 0.1781 0.2372 0.2899 0.078 Uiso 1 1 calc R
C338 C 0.0909(7) 0.1674(5) 0.3370(3) 0.053(3) Uani 1 1 d .
H33S H 0.0677 0.1213 0.3295 0.064 Uiso 1 1 calc R
H33T H 0.0633 0.1900 0.3144 0.064 Uiso 1 1 calc R
C339 C 0.0759(7) 0.1846(5) 0.3803(3) 0.056(3) Uani 1 1 d .
H33U H 0.0958 0.2310 0.3866 0.068 Uiso 1 1 calc R
H33V H 0.0159 0.1714 0.3790 0.068 Uiso 1 1 calc R
C340 C 0.0847(7) 0.1582(5) 0.4526(3) 0.057(3) Uani 1 1 d .
H34C H 0.0278 0.1301 0.4476 0.068 Uiso 1 1 calc R
H34D H 0.0829 0.2021 0.4584 0.068 Uiso 1 1 calc R
C341 C 0.1402(7) 0.1381(5) 0.4914(3) 0.064(3) Uani 1 1 d .
H34E H 0.1975 0.1649 0.4952 0.077 Uiso 1 1 calc R
H34F H 0.1211 0.1451 0.5175 0.077 Uiso 1 1 calc R
C342 C 0.1771(9) 0.0540(5) 0.5260(3) 0.070(4) Uani 1 1 d .
H34G H 0.1503 0.0634 0.5487 0.084 Uiso 1 1 calc R
H34H H 0.2360 0.0781 0.5340 0.084 Uiso 1 1 calc R
C343 C 0.1699(9) -0.0181(6) 0.5228(4) 0.078(4) Uani 1 1 d .
H34I H 0.1860 -0.0323 0.5518 0.093 Uiso 1 1 calc R
H34J H 0.1121 -0.0420 0.5101 0.093 Uiso 1 1 calc R
C344 C 0.2316(10) -0.0933(5) 0.5003(4) 0.083(4) Uani 1 1 d .
H34K H 0.1791 -0.1240 0.4856 0.100 Uiso 1 1 calc R
H34L H 0.2431 -0.1022 0.5309 0.100 Uiso 1 1 calc R
C345 C 0.2995(9) -0.1019(6) 0.4812(4) 0.084(4) Uani 1 1 d .
H34M H 0.3475 -0.0640 0.4887 0.101 Uiso 1 1 calc R
H34N H 0.3173 -0.1390 0.4925 0.101 Uiso 1 1 calc R
B201 B 0.1899(7) 0.1213(5) 0.1270(3) 0.047(3) Uani 1 1 d D
F201 F 0.2098(5) 0.1580(3) 0.16554(18) 0.083(2) Uani 1 1 d D
F202 F 0.1054(4) 0.1085(3) 0.1098(2) 0.078(2) Uani 1 1 d D
F203 F 0.2100(4) 0.0646(3) 0.1342(2) 0.0676(18) Uani 1 1 d D
F204 F 0.2333(4) 0.1558(3) 0.09864(17) 0.0644(18) Uani 1 1 d D
B1 B 0.3308(11) 0.4151(8) 0.0532(6) 0.073(5) Uani 1 1 d .
F1 F 0.3340(11) 0.4680(8) 0.0722(6) 0.298(11) Uani 1 1 d .
F2 F 0.3914(7) 0.3992(7) 0.0784(6) 0.274(10) Uani 1 1 d .
F3 F 0.3392(10) 0.4319(7) 0.0161(4) 0.224(7) Uani 1 1 d .
F4 F 0.2575(6) 0.3765(5) 0.0541(3) 0.146(4) Uani 1 1 d .
B2 B 1.1361(11) 0.4948(7) 0.6598(4) 0.084(5) Uani 1 1 d D
F5 F 1.2062(8) 0.4834(7) 0.6501(4) 0.203(6) Uani 1 1 d D
F6 F 1.1187(8) 0.4402(5) 0.6785(4) 0.185(5) Uani 1 1 d D
F7 F 1.1516(10) 0.5430(5) 0.6856(3) 0.257(9) Uani 1 1 d D
F8 F 1.0795(6) 0.4990(4) 0.6232(2) 0.126(3) Uani 1 1 d D
B3 B 0.6385(9) 0.2105(6) 0.4283(4) 0.051(3) Uani 1 1 d .
F9 F 0.5955(11) 0.2387(7) 0.3983(3) 0.236(8) Uani 1 1 d .
F10 F 0.7157(6) 0.2257(6) 0.4292(4) 0.220(8) Uani 1 1 d .
F11 F 0.6051(6) 0.1481(4) 0.4141(3) 0.137(4) Uani 1 1 d .
F12 F 0.6206(4) 0.2225(3) 0.4672(2) 0.080(2) Uani 1 1 d .
B101 B 1.6041(9) 0.7511(8) 0.4376(4) 0.064(5) Uani 1 1 d .
F101 F 1.5998(8) 0.7158(6) 0.4691(3) 0.185(5) Uani 1 1 d .
F102 F 1.5977(8) 0.7224(5) 0.4018(4) 0.225(7) Uani 1 1 d .
F103 F 1.5301(6) 0.7690(4) 0.4335(4) 0.150(4) Uani 1 1 d .
F104 F 1.6657(5) 0.8063(4) 0.4439(3) 0.124(3) Uani 1 1 d .
B102 B -0.5837(10) -0.0377(10) 0.0647(4) 0.071(5) Uani 1 1 d .
F105 F -0.5829(8) -0.0732(5) 0.0326(3) 0.175(5) Uani 1 1 d .
F106 F -0.5200(5) 0.0195(4) 0.0603(3) 0.124(3) Uani 1 1 d .
F107 F -0.5513(5) -0.0532(4) 0.1050(2) 0.105(3) Uani 1 1 d .
F108 F -0.6535(4) -0.0190(4) 0.0624(2) 0.103(3) Uani 1 1 d .
B103 B 1.0137(12) 0.3052(7) 0.2405(4) 0.141(12) Uani 1 1 d D
F109 F 1.0780(14) 0.3089(7) 0.2219(6) 0.42(2) Uani 1 1 d D
F110 F 1.0312(11) 0.2807(7) 0.2763(4) 0.277(9) Uani 1 1 d D
F111 F 0.9510(9) 0.2611(7) 0.2175(7) 0.46(2) Uani 1 1 d D
F112 F 0.9899(7) 0.3584(4) 0.2456(2) 0.137(4) Uani 1 1 d D
B202 B -0.7820(10) -0.3726(6) 0.1865(4) 0.056(4) Uani 1 1 d .
F205 F -0.8492(5) -0.3520(3) 0.1882(2) 0.084(2) Uani 1 1 d .
F206 F -0.7355(5) -0.3374(3) 0.1600(2) 0.081(2) Uani 1 1 d .
F207 F -0.8088(4) -0.4388(3) 0.17002(19) 0.0697(18) Uani 1 1 d .
F208 F -0.7289(4) -0.3690(3) 0.2274(2) 0.079(2) Uani 1 1 d .
B203 B 0.9341(9) 0.2459(6) -0.0340(4) 0.051(3) Uani 1 1 d .
F209 F 0.9741(5) 0.2350(3) 0.0074(2) 0.092(2) Uani 1 1 d .
F210 F 0.9853(4) 0.2492(3) -0.0624(2) 0.079(2) Uani 1 1 d .
F211 F 0.8596(5) 0.1987(3) -0.0492(2) 0.086(2) Uani 1 1 d .
F212 F 0.9150(5) 0.3040(3) -0.0305(2) 0.083(2) Uani 1 1 d .
B301 B -0.0272(12) -0.2422(8) 0.2369(5) 0.069(4) Uani 1 1 d .
F301 F -0.0549(6) -0.1906(4) 0.2362(2) 0.117(3) Uani 1 1 d .
F302 F -0.0870(6) -0.2935(4) 0.2522(3) 0.133(3) Uani 1 1 d .
F303 F -0.0242(5) -0.2647(3) 0.1978(2) 0.095(3) Uani 1 1 d .
F304 F 0.0455(5) -0.2344(3) 0.2695(3) 0.102(3) Uani 1 1 d .
B302 B -0.1224(10) 0.0254(7) 0.3522(4) 0.059(4) Uani 1 1 d .
F305 F -0.1807(5) 0.0318(4) 0.3154(2) 0.106(3) Uani 1 1 d .
F306 F -0.1540(5) -0.0331(3) 0.3688(3) 0.098(2) Uani 1 1 d .
F307 F -0.1154(5) 0.0733(3) 0.3826(2) 0.100(2) Uani 1 1 d .
F308 F -0.0472(4) 0.0261(3) 0.3413(2) 0.080(2) Uani 1 1 d .
B303 B 1.0689(12) 0.2749(8) 0.5367(4) 0.068(4) Uani 1 1 d .
F309 F 1.0165(6) 0.2214(4) 0.5435(2) 0.110(3) Uani 1 1 d .
F310 F 1.0757(5) 0.3244(3) 0.56804(19) 0.103(3) Uani 1 1 d .
F311 F 1.0425(5) 0.2968(3) 0.49602(17) 0.083(2) Uani 1 1 d .
F312 F 1.1498(5) 0.2687(3) 0.54111(19) 0.080(2) Uani 1 1 d .
O1W O 0.0379(6) -0.5582(4) 0.5362(3) 0.103(3) Uani 1 1 d .

loop_
_atom_site_aniso_label
_atom_site_aniso_U_11
_atom_site_aniso_U_22
_atom_site_aniso_U_33
_atom_site_aniso_U_23
_atom_site_aniso_U_13
_atom_site_aniso_U_12
P1 0.0333(16) 0.0452(16) 0.0504(17) 0.0040(13) 0.0066(14) 0.0144(14)
P101 0.065(2) 0.0436(17) 0.070(2) 0.0182(14) 0.0329(18) 0.0255(16)
P201 0.0357(18) 0.0481(18) 0.085(2) 0.0074(15) 0.0004(17) 0.0197(15)
P301 0.0386(17) 0.0365(15) 0.0442(16) 0.0031(12) 0.0071(14) 0.0077(13)
N1 0.029(5) 0.034(5) 0.043(5) 0.003(4) 0.004(4) 0.013(4)
N2 0.031(5) 0.044(5) 0.033(4) -0.002(4) -0.002(4) 0.019(4)
N101 0.049(5) 0.035(5) 0.026(5) -0.001(4) 0.004(4) 0.020(4)
N102 0.052(6) 0.033(5) 0.026(4) 0.002(4) -0.004(4) 0.011(4)
N201 0.023(5) 0.030(5) 0.050(5) 0.003(4) 0.003(4) 0.009(4)
N202 0.025(5) 0.061(6) 0.043(5) -0.008(4) -0.005(4) 0.013(5)
N301 0.038(5) 0.034(5) 0.030(4) -0.001(4) 0.001(4) 0.010(4)
N302 0.042(5) 0.035(5) 0.025(4) 0.002(3) 0.002(4) 0.011(4)
O1 0.076(6) 0.064(5) 0.082(6) 0.031(5) 0.018(5) 0.023(5)
O2 0.109(8) 0.091(7) 0.132(9) -0.023(6) 0.074(7) -0.011(6)
O3 0.159(9) 0.064(6) 0.054(5) 0.003(4) 0.044(6) 0.024(6)
O4 0.101(7) 0.065(5) 0.039(4) 0.012(4) 0.015(4) 0.034(5)
O5 0.065(5) 0.051(5) 0.076(5) -0.012(4) -0.002(5) 0.030(4)
O6 0.075(6) 0.069(6) 0.078(6) -0.023(5) 0.010(5) 0.036(5)
O7 0.096(7) 0.100(7) 0.033(4) -0.004(4) 0.005(4) 0.045(5)
O8 0.074(6) 0.101(7) 0.053(5) 0.028(5) 0.025(5) 0.037(5)
O101 0.051(5) 0.052(4) 0.052(4) 0.008(3) 0.009(4) 0.017(4)
O102 0.056(5) 0.056(4) 0.051(4) 0.004(3) 0.020(4) 0.023(4)
O103 0.059(5) 0.055(4) 0.046(4) 0.006(4) 0.005(4) 0.021(4)
O104 0.203(11) 0.072(6) 0.039(5) 0.016(4) 0.034(6) 0.084(6)
O105 0.117(7) 0.052(5) 0.052(5) 0.003(4) 0.011(5) 0.025(5)
O106 0.087(6) 0.053(5) 0.036(4) 0.000(3) 0.018(4) 0.017(4)
O107 0.060(5) 0.056(5) 0.034(4) -0.001(3) 0.006(4) 0.013(4)
O108 0.066(5) 0.073(5) 0.036(4) 0.014(3) 0.014(4) 0.027(4)
O201 0.082(6) 0.068(5) 0.062(5) 0.012(4) 0.028(5) 0.012(5)
O202 0.066(5) 0.043(4) 0.080(5) 0.001(4) 0.027(5) 0.000(4)
O203 0.198(11) 0.079(6) 0.080(6) 0.017(5) 0.059(7) 0.094(7)
O204 0.224(13) 0.114(8) 0.091(7) 0.043(6) 0.090(8) 0.119(8)
O205 0.171(10) 0.055(5) 0.056(5) 0.023(4) 0.053(6) 0.039(6)
O206 0.061(5) 0.044(4) 0.051(4) 0.001(3) 0.012(4) 0.006(4)
O207 0.081(6) 0.051(5) 0.038(4) 0.002(3) 0.014(4) 0.025(4)
O208 0.082(6) 0.072(5) 0.057(5) 0.022(4) 0.000(5) 0.000(5)
O301 0.071(5) 0.048(4) 0.057(5) -0.008(4) 0.023(4) 0.012(4)
O302 0.071(5) 0.064(5) 0.047(4) -0.005(4) 0.018(4) 0.018(4)
O303 0.106(7) 0.065(5) 0.035(4) 0.004(4) 0.013(4) 0.021(5)
O304 0.055(5) 0.057(5) 0.043(4) 0.009(3) 0.021(4) 0.007(4)
O305 0.059(5) 0.068(5) 0.047(4) 0.002(4) 0.019(4) 0.033(4)
O306 0.101(6) 0.050(5) 0.036(4) -0.004(3) 0.012(4) 0.031(4)
O307 0.106(7) 0.057(5) 0.043(4) 0.014(3) 0.034(5) 0.033(5)
O308 0.087(6) 0.055(5) 0.073(6) 0.016(4) 0.033(5) 0.034(4)
C1 0.061(8) 0.082(8) 0.050(7) 0.004(6) -0.006(6) 0.040(7)
C2 0.090(11) 0.108(11) 0.081(9) 0.011(8) -0.017(9) 0.041(9)
C3 0.043(8) 0.066(8) 0.135(13) 0.007(8) 0.022(8) 0.012(7)
C4 0.094(12) 0.123(13) 0.165(16) 0.072(12) 0.064(12) 0.032(10)
C5 0.055(7) 0.059(8) 0.070(8) 0.006(6) 0.016(6) 0.028(6)
C6 0.057(8) 0.045(7) 0.132(11) -0.013(7) 0.019(8) 0.023(7)
C7 0.040(6) 0.045(6) 0.043(6) -0.001(5) 0.009(5) 0.005(5)
C8 0.044(7) 0.045(6) 0.036(6) 0.003(4) 0.008(5) 0.019(5)
C9 0.071(8) 0.048(6) 0.038(6) -0.001(5) 0.013(6) 0.033(6)
C10 0.034(6) 0.072(7) 0.028(6) 0.004(5) 0.003(5) 0.028(6)
C11 0.026(6) 0.033(6) 0.051(6) 0.001(5) 0.005(5) 0.007(5)
C12 0.044(7) 0.045(6) 0.020(5) -0.007(4) 0.003(5) 0.017(5)
C13 0.028(6) 0.058(7) 0.026(5) -0.002(5) -0.006(5) 0.020(5)
C14 0.030(6) 0.039(6) 0.031(5) 0.006(4) 0.006(5) 0.021(5)
C15 0.036(6) 0.041(6) 0.040(6) -0.009(5) -0.002(5) 0.017(5)
C16 0.031(6) 0.038(6) 0.062(7) -0.007(5) -0.004(5) 0.012(5)
C17 0.037(6) 0.037(6) 0.034(6) -0.011(4) -0.009(5) 0.014(5)
C18 0.031(6) 0.054(7) 0.036(6) -0.005(5) -0.003(5) 0.014(5)
C19 0.026(6) 0.043(6) 0.055(7) -0.007(5) -0.001(5) 0.009(5)
C20 0.028(6) 0.038(6) 0.039(6) 0.001(5) 0.007(5) 0.009(5)
C21 0.044(7) 0.056(7) 0.032(6) 0.009(5) 0.001(5) 0.009(6)
C22 0.044(7) 0.059(7) 0.048(7) 0.014(5) 0.002(6) -0.004(6)
C23 0.025(6) 0.059(7) 0.049(7) 0.005(5) 0.001(5) 0.006(6)
C24 0.054(8) 0.076(8) 0.041(7) 0.026(6) 0.009(6) 0.017(7)
C25 0.048(7) 0.044(7) 0.067(8) 0.003(6) 0.018(7) -0.002(6)
C26 0.039(7) 0.122(11) 0.034(7) 0.010(7) -0.002(6) -0.009(7)
C27 0.24(2) 0.093(12) 0.041(8) -0.002(7) -0.019(10) -0.034(13)
C28 0.052(10) 0.38(3) 0.053(9) -0.023(13) -0.018(8) 0.053(14)
C29 0.098(12) 0.231(19) 0.042(8) 0.059(10) 0.000(8) -0.012(12)
C30 0.090(11) 0.104(12) 0.100(12) 0.058(10) 0.041(10) 0.023(10)
C31 0.083(10) 0.065(8) 0.100(11) 0.041(8) 0.017(9) 0.018(8)
C32 0.071(10) 0.066(9) 0.095(10) 0.007(8) 0.000(9) -0.001(8)
C33 0.103(12) 0.083(11) 0.161(15) 0.011(10) 0.076(12) 0.031(10)
C34 0.117(13) 0.058(9) 0.058(8) -0.006(7) -0.013(9) 0.012(9)
C35 0.081(10) 0.079(10) 0.083(10) -0.033(9) 0.007(9) -0.006(8)
C36 0.154(14) 0.097(10) 0.049(8) 0.022(7) 0.051(9) 0.070(10)
C37 0.124(12) 0.078(9) 0.055(8) -0.004(7) 0.036(8) 0.032(9)
C38 0.086(10) 0.073(9) 0.055(8) 0.012(6) -0.001(7) 0.023(8)
C39 0.070(9) 0.068(8) 0.077(9) 0.001(7) -0.015(8) 0.040(7)
C40 0.080(10) 0.069(8) 0.090(10) -0.012(7) 0.013(8) 0.043(8)
C41 0.092(11) 0.058(8) 0.071(9) -0.013(7) 0.007(8) 0.023(8)
C42 0.067(9) 0.088(10) 0.081(10) -0.017(8) 0.014(8) 0.018(8)
C43 0.056(9) 0.107(12) 0.092(11) -0.044(9) 0.003(8) 0.025(8)
C44 0.136(15) 0.133(13) 0.028(7) 0.002(8) 0.012(9) 0.060(12)
C45 0.111(13) 0.144(14) 0.038(8) 0.026(8) 0.038(8) 0.057(11)
C101 0.080(10) 0.052(8) 0.145(13) -0.046(8) 0.049(10) 0.001(7)
C102 0.082(11) 0.126(13) 0.069(9) -0.038(9) 0.024(9) -0.026(10)
C103 0.155(16) 0.210(19) 0.24(2) 0.184(18) 0.165(17) 0.142(15)
C104 0.25(2) 0.24(2) 0.067(10) 0.079(12) 0.069(13) 0.18(2)
C105 0.076(9) 0.081(9) 0.071(8) 0.014(7) 0.025(7) 0.025(8)
C106 0.073(10) 0.104(11) 0.083(9) 0.015(8) 0.015(8) 0.042(8)
C107 0.053(7) 0.051(6) 0.026(5) -0.003(4) -0.002(5) 0.025(6)
C108 0.065(8) 0.048(7) 0.033(6) 0.006(5) 0.005(6) 0.025(6)
C109 0.058(7) 0.044(6) 0.021(5) -0.006(5) -0.001(5) 0.026(6)
C110 0.053(7) 0.043(6) 0.034(6) 0.004(5) 0.004(5) 0.018(6)
C111 0.043(7) 0.040(6) 0.037(6) 0.009(5) 0.008(5) 0.017(5)
C112 0.053(7) 0.048(7) 0.028(6) -0.003(5) 0.003(5) 0.003(6)
C113 0.055(7) 0.062(7) 0.028(6) 0.011(5) 0.004(5) 0.014(6)
C114 0.041(7) 0.045(6) 0.027(5) -0.004(5) -0.007(5) 0.011(5)
C115 0.030(6) 0.056(7) 0.035(6) -0.004(5) -0.006(5) 0.008(6)
C116 0.044(7) 0.059(7) 0.028(6) 0.005(5) 0.003(5) 0.022(6)
C117 0.098(11) 0.073(9) 0.059(8) 0.016(7) -0.018(8) -0.004(9)
C118 0.068(9) 0.053(8) 0.069(8) 0.015(6) -0.015(7) -0.011(7)
C119 0.056(7) 0.039(6) 0.049(6) 0.009(5) -0.002(6) 0.013(6)
C120 0.037(6) 0.044(6) 0.042(6) 0.001(5) 0.000(5) 0.016(5)
C121 0.069(9) 0.095(9) 0.032(6) 0.001(6) 0.010(6) 0.035(8)
C122 0.055(8) 0.093(9) 0.051(7) 0.002(6) 0.011(7) 0.046(7)
C123 0.056(8) 0.048(6) 0.036(6) 0.005(5) 0.006(6) 0.015(6)
C124 0.079(9) 0.083(8) 0.033(6) -0.003(5) 0.005(6) 0.054(7)
C125 0.063(8) 0.063(7) 0.056(7) -0.003(6) 0.011(7) 0.040(6)
C126 0.051(7) 0.059(7) 0.044(7) 0.004(5) -0.003(6) 0.025(6)
C127 0.132(14) 0.169(15) 0.061(9) -0.007(9) -0.013(9) 0.110(12)
C128 0.087(10) 0.136(12) 0.030(7) 0.008(7) -0.005(7) 0.040(9)
C129 0.082(10) 0.073(9) 0.086(9) 0.007(7) -0.008(8) 0.009(8)
C130 0.055(8) 0.066(8) 0.052(7) 0.013(6) 0.006(6) 0.037(6)
C131 0.062(8) 0.072(8) 0.048(7) -0.002(6) 0.009(6) 0.029(7)
C132 0.072(9) 0.047(7) 0.059(7) -0.001(6) 0.012(7) 0.024(6)
C133 0.062(8) 0.057(7) 0.060(7) 0.003(6) 0.015(6) 0.034(6)
C134 0.052(7) 0.069(8) 0.041(6) -0.004(5) 0.017(6) 0.012(6)
C135 0.054(7) 0.056(7) 0.050(7) -0.010(5) 0.002(6) 0.019(6)
C136 0.080(9) 0.058(7) 0.049(7) 0.019(6) 0.006(6) 0.034(7)
C137 0.106(11) 0.072(9) 0.055(8) 0.028(7) 0.012(8) 0.041(8)
C138 0.21(2) 0.104(13) 0.085(11) 0.016(10) -0.024(13) 0.075(14)
C139 0.157(15) 0.022(6) 0.113(12) 0.022(7) -0.051(11) -0.014(8)
C140 0.112(11) 0.044(7) 0.078(9) 0.009(6) 0.030(9) 0.034(7)
C141 0.116(11) 0.040(7) 0.057(8) 0.001(5) 0.030(7) 0.028(7)
C142 0.074(9) 0.068(8) 0.053(8) -0.006(6) 0.027(7) 0.017(7)
C143 0.096(10) 0.047(7) 0.032(6) 0.001(5) 0.019(7) 0.019(7)
C144 0.055(8) 0.076(9) 0.040(6) 0.009(6) -0.006(6) 0.003(7)
C145 0.065(8) 0.082(9) 0.036(6) 0.017(6) 0.003(6) 0.026(7)
C201 0.052(8) 0.061(8) 0.128(12) 0.002(8) 0.012(8) 0.016(7)
C202 0.072(10) 0.113(12) 0.143(15) -0.036(10) 0.047(11) 0.026(9)
C203 0.082(10) 0.066(8) 0.065(8) 0.024(7) 0.000(7) 0.017(7)
C204 0.078(10) 0.126(13) 0.081(10) 0.011(9) -0.028(8) 0.022(9)
C205 0.058(9) 0.076(9) 0.135(13) -0.006(8) 0.003(9) 0.049(7)
C206 0.060(9) 0.068(9) 0.109(11) 0.020(7) -0.008(8) 0.003(7)
C207 0.045(7) 0.037(6) 0.102(9) -0.027(6) -0.001(7) 0.003(6)
C208 0.033(6) 0.044(7) 0.080(8) -0.009(5) 0.004(6) 0.016(6)
C209 0.030(6) 0.039(6) 0.060(7) 0.005(5) 0.000(5) 0.011(6)
C210 0.019(6) 0.029(6) 0.064(7) 0.000(5) 0.002(5) 0.000(5)
C211 0.027(6) 0.042(6) 0.018(5) 0.003(4) -0.001(4) 0.005(5)
C212 0.040(7) 0.043(6) 0.042(6) 0.016(5) 0.001(5) 0.014(6)
C213 0.029(6) 0.048(7) 0.040(6) 0.015(5) 0.008(5) 0.006(5)
C214 0.036(6) 0.023(5) 0.028(5) 0.001(4) -0.002(5) 0.010(5)
C215 0.044(7) 0.042(6) 0.038(6) 0.012(5) 0.010(5) 0.019(6)
C216 0.039(7) 0.037(6) 0.039(6) 0.002(5) 0.001(5) 0.011(5)
C217 0.031(7) 0.044(7) 0.072(8) 0.006(5) -0.004(6) 0.016(6)
C218 0.027(6) 0.048(7) 0.054(7) 0.011(5) 0.003(5) 0.011(5)
C219 0.034(6) 0.057(7) 0.053(7) -0.009(5) 0.002(5) 0.025(5)
C220 0.024(6) 0.039(6) 0.035(6) 0.005(5) -0.004(5) 0.014(5)
C221 0.057(8) 0.078(9) 0.045(7) 0.025(6) 0.006(6) 0.018(7)
C222 0.060(8) 0.043(6) 0.046(7) 0.008(5) 0.004(6) 0.010(6)
C223 0.026(6) 0.052(7) 0.048(6) 0.004(5) 0.007(5) 0.016(5)
C224 0.053(7) 0.048(7) 0.049(7) 0.016(5) 0.003(6) 0.020(6)
C225 0.044(7) 0.045(7) 0.061(8) -0.004(6) -0.001(6) 0.013(6)
C226 0.042(7) 0.063(8) 0.040(6) 0.010(5) 0.003(6) 0.006(6)
C227 0.074(9) 0.101(10) 0.052(7) 0.011(7) 0.008(7) 0.029(8)
C228 0.041(7) 0.090(9) 0.061(8) 0.004(6) 0.000(6) 0.029(7)
C229 0.090(10) 0.069(9) 0.058(8) 0.003(6) 0.007(7) 0.005(8)
C230 0.101(12) 0.111(12) 0.058(8) -0.010(8) 0.037(9) -0.010(10)
C231 0.112(13) 0.087(10) 0.096(11) -0.003(8) 0.068(10) 0.010(9)
C232 0.064(9) 0.060(8) 0.085(10) 0.028(7) 0.014(7) 0.016(7)
C233 0.074(9) 0.044(8) 0.134(13) 0.026(8) 0.039(10) 0.021(7)
C234 0.053(8) 0.040(7) 0.134(12) -0.021(8) 0.020(9) 0.011(6)
C235 0.097(11) 0.061(9) 0.079(9) -0.017(7) 0.034(9) 0.022(8)
C236 0.176(17) 0.090(11) 0.054(9) 0.011(8) 0.029(10) 0.083(12)
C237 0.162(17) 0.115(13) 0.067(9) 0.024(9) 0.054(11) 0.082(13)
C238 0.185(17) 0.083(10) 0.041(8) 0.011(7) 0.046(9) 0.036(10)
C239 0.109(11) 0.077(10) 0.080(9) 0.035(7) 0.057(9) 0.029(8)
C240 0.109(11) 0.053(8) 0.053(7) 0.017(6) 0.007(8) 0.015(7)
C241 0.057(7) 0.039(6) 0.061(7) 0.015(5) 0.018(6) 0.013(6)
C242 0.045(7) 0.038(6) 0.055(7) -0.006(5) 0.001(6) 0.004(5)
C243 0.071(8) 0.036(6) 0.043(6) -0.008(5) 0.004(6) 0.017(6)
C244 0.084(9) 0.059(8) 0.042(7) -0.001(5) 0.010(6) 0.012(7)
C245 0.087(10) 0.077(9) 0.054(8) 0.022(6) -0.018(7) 0.020(8)
C301 0.053(7) 0.059(7) 0.060(7) 0.001(6) 0.022(6) 0.001(6)
C302 0.103(11) 0.072(9) 0.074(9) 0.004(7) 0.038(8) 0.013(8)
C303 0.042(7) 0.040(6) 0.067(7) 0.001(5) 0.007(6) 0.003(5)
C304 0.062(8) 0.050(7) 0.083(9) -0.003(6) 0.014(7) 0.009(6)
C305 0.041(7) 0.057(7) 0.056(7) -0.003(5) 0.002(6) 0.002(6)
C306 0.065(9) 0.091(9) 0.057(8) 0.008(6) -0.012(7) 0.015(7)
C307 0.054(7) 0.044(6) 0.041(6) 0.000(5) 0.013(6) 0.022(5)
C308 0.041(6) 0.036(6) 0.034(5) 0.002(4) 0.004(5) 0.011(5)
C309 0.043(6) 0.029(5) 0.029(5) -0.005(4) 0.012(5) 0.012(5)
C310 0.041(6) 0.051(7) 0.033(6) 0.010(5) 0.014(5) 0.015(6)
C311 0.032(6) 0.040(6) 0.015(5) -0.003(4) -0.002(4) 0.011(5)
C312 0.049(7) 0.035(6) 0.023(5) -0.004(4) 0.001(5) 0.012(5)
C313 0.045(7) 0.056(7) 0.032(6) 0.004(5) 0.020(5) 0.011(6)
C314 0.036(6) 0.021(5) 0.024(5) 0.003(4) -0.004(5) 0.003(5)
C315 0.043(7) 0.046(6) 0.027(5) -0.003(4) 0.002(5) 0.020(6)
C316 0.037(6) 0.039(6) 0.025(5) 0.000(4) 0.000(5) 0.007(5)
C317 0.053(7) 0.038(6) 0.032(6) -0.006(4) -0.004(6) 0.017(6)
C318 0.035(6) 0.044(6) 0.031(5) -0.002(4) 0.000(5) 0.011(5)
C319 0.057(7) 0.031(6) 0.034(6) -0.002(4) 0.002(5) 0.005(5)
C320 0.041(7) 0.036(6) 0.034(6) 0.001(4) 0.002(5) 0.006(5)
C321 0.037(7) 0.058(7) 0.028(6) 0.002(5) 0.000(5) 0.013(6)
C322 0.026(6) 0.066(7) 0.057(7) -0.004(5) 0.010(6) 0.024(5)
C323 0.033(6) 0.034(6) 0.034(6) -0.002(4) 0.001(5) 0.009(5)
C324 0.045(7) 0.047(6) 0.036(6) -0.001(5) 0.008(5) 0.011(6)
C325 0.029(6) 0.060(7) 0.052(7) -0.016(5) 0.001(5) 0.017(5)
C326 0.052(7) 0.044(6) 0.037(6) 0.010(5) 0.012(5) 0.019(6)
C327 0.057(8) 0.084(9) 0.060(8) 0.015(6) -0.004(7) 0.005(7)
C328 0.033(7) 0.067(8) 0.076(8) -0.008(6) 0.004(6) -0.003(6)
C329 0.071(9) 0.088(9) 0.040(7) -0.018(6) 0.009(6) -0.010(7)
C330 0.087(10) 0.064(8) 0.082(9) 0.031(7) 0.047(8) 0.040(7)
C331 0.097(11) 0.057(8) 0.077(9) 0.009(7) 0.035(8) 0.020(7)
C332 0.081(10) 0.078(9) 0.082(10) -0.028(8) 0.006(8) 0.024(8)
C333 0.086(10) 0.077(9) 0.043(7) -0.005(6) 0.018(7) 0.024(8)
C334 0.115(12) 0.071(9) 0.039(7) 0.007(6) 0.030(8) 0.012(8)
C335 0.134(13) 0.081(9) 0.029(7) 0.007(6) 0.010(8) 0.026(9)
C336 0.100(10) 0.060(8) 0.037(6) 0.012(6) 0.015(7) 0.021(7)
C337 0.063(8) 0.062(8) 0.069(8) 0.010(6) 0.026(7) 0.007(6)
C338 0.068(9) 0.059(7) 0.035(6) 0.014(5) 0.011(6) 0.023(6)
C339 0.048(7) 0.077(8) 0.050(7) 0.000(6) 0.011(6) 0.027(6)
C340 0.062(8) 0.075(8) 0.046(7) 0.010(6) 0.025(6) 0.030(7)
C341 0.067(8) 0.080(9) 0.054(7) -0.008(6) 0.016(7) 0.032(7)
C342 0.115(11) 0.076(9) 0.034(7) 0.007(6) 0.022(7) 0.045(8)
C343 0.116(12) 0.076(9) 0.060(8) 0.017(6) 0.043(8) 0.039(8)
C344 0.160(14) 0.054(8) 0.056(8) 0.011(6) 0.059(9) 0.035(9)
C345 0.119(12) 0.092(10) 0.060(9) 0.026(7) 0.018(9) 0.061(9)
B201 0.050(9) 0.051(8) 0.038(7) -0.006(6) -0.004(7) 0.020(7)
F201 0.126(6) 0.067(4) 0.046(4) -0.002(3) 0.030(4) 0.000(4)
F202 0.057(5) 0.087(5) 0.094(5) -0.005(4) 0.006(4) 0.039(4)
F203 0.057(4) 0.044(4) 0.099(5) 0.019(3) 0.009(4) 0.016(3)
F204 0.093(5) 0.050(4) 0.047(4) 0.007(3) 0.024(4) 0.009(3)
B1 0.060(12) 0.069(11) 0.097(13) 0.029(10) 0.014(10) 0.033(10)
F1 0.29(2) 0.230(15) 0.31(2) -0.125(15) -0.101(16) 0.104(15)
F2 0.120(9) 0.351(18) 0.44(2) 0.309(18) 0.138(12) 0.145(11)
F3 0.271(16) 0.270(15) 0.138(10) 0.070(10) 0.124(11) 0.021(12)
F4 0.082(6) 0.200(10) 0.120(7) 0.030(7) 0.016(6) -0.019(7)
B2 0.101(15) 0.110(15) 0.035(9) 0.026(9) 0.004(10) 0.032(12)
F5 0.192(13) 0.245(14) 0.218(13) 0.062(11) 0.066(11) 0.122(12)
F6 0.247(15) 0.128(9) 0.153(10) 0.021(7) -0.014(10) 0.056(9)
F7 0.46(2) 0.176(10) 0.128(8) -0.082(8) -0.107(11) 0.225(13)
F8 0.181(9) 0.155(7) 0.066(5) -0.002(5) -0.006(6) 0.115(7)
B3 0.052(9) 0.051(9) 0.046(8) 0.007(7) 0.015(7) 0.005(7)
F9 0.43(2) 0.319(16) 0.080(7) 0.068(8) 0.086(10) 0.287(17)
F10 0.078(6) 0.259(13) 0.289(14) -0.194(12) 0.098(8) -0.048(8)
F11 0.174(9) 0.111(7) 0.106(6) -0.034(5) 0.077(6) -0.030(6)
F12 0.082(5) 0.099(5) 0.063(4) -0.015(4) 0.018(4) 0.030(4)
B101 0.028(8) 0.104(12) 0.025(7) -0.007(7) -0.005(6) -0.031(9)
F101 0.240(14) 0.226(12) 0.109(8) 0.088(8) 0.058(8) 0.079(10)
F102 0.269(14) 0.174(10) 0.177(10) -0.118(8) 0.168(10) -0.121(10)
F103 0.078(7) 0.126(8) 0.228(12) 0.009(7) 0.034(7) 0.000(6)
F104 0.078(6) 0.098(6) 0.161(8) -0.025(5) -0.008(6) -0.007(5)
B102 0.062(11) 0.147(16) 0.022(7) 0.008(8) 0.012(8) 0.056(11)
F105 0.229(13) 0.147(9) 0.134(9) -0.052(7) 0.014(8) 0.053(9)
F106 0.073(6) 0.155(8) 0.130(7) 0.065(6) 0.003(5) 0.023(6)
F107 0.098(6) 0.172(8) 0.085(5) 0.064(5) 0.046(5) 0.084(6)
F108 0.064(5) 0.178(8) 0.092(5) 0.068(5) 0.022(4) 0.070(5)
B103 0.32(4) 0.061(12) 0.033(9) 0.006(8) 0.008(15) 0.070(18)
F109 0.92(6) 0.206(16) 0.37(3) 0.142(16) 0.50(4) 0.27(3)
F110 0.40(2) 0.290(17) 0.221(14) 0.152(14) 0.067(15) 0.227(18)
F111 0.277(17) 0.247(16) 0.71(4) -0.36(2) -0.34(2) 0.215(15)
F112 0.259(12) 0.081(6) 0.061(5) -0.009(4) 0.017(6) 0.045(7)
B202 0.080(11) 0.056(9) 0.052(9) 0.014(7) 0.030(9) 0.039(8)
F205 0.103(6) 0.091(5) 0.085(5) 0.028(4) 0.042(5) 0.055(5)
F206 0.122(6) 0.072(4) 0.069(4) 0.020(3) 0.052(4) 0.036(4)
F207 0.078(5) 0.055(4) 0.074(4) 0.007(3) 0.008(4) 0.022(4)
F208 0.094(5) 0.088(5) 0.053(4) 0.000(3) 0.014(4) 0.028(4)
B203 0.071(10) 0.042(8) 0.041(8) -0.002(6) 0.026(8) 0.007(8)
F209 0.131(7) 0.096(5) 0.047(4) 0.000(3) 0.003(4) 0.042(5)
F210 0.085(5) 0.092(5) 0.066(4) -0.005(3) 0.028(4) 0.028(4)
F211 0.098(6) 0.077(5) 0.063(4) -0.010(3) 0.024(4) -0.012(4)
F212 0.109(6) 0.072(5) 0.079(5) 0.012(4) 0.034(4) 0.034(4)
B301 0.099(14) 0.083(12) 0.042(9) 0.003(8) 0.017(9) 0.053(11)
F301 0.163(8) 0.102(6) 0.087(5) -0.023(4) -0.023(5) 0.084(6)
F302 0.171(9) 0.140(8) 0.090(6) 0.001(5) 0.072(6) 0.013(7)
F303 0.183(8) 0.049(4) 0.067(4) 0.010(3) 0.067(5) 0.022(4)
F304 0.101(6) 0.088(5) 0.111(6) 0.027(4) -0.002(5) 0.035(5)
B302 0.058(10) 0.081(11) 0.046(8) 0.008(7) 0.006(8) 0.035(9)
F305 0.096(6) 0.192(8) 0.065(5) 0.032(5) 0.025(5) 0.091(6)
F306 0.093(6) 0.058(4) 0.156(7) 0.042(4) 0.051(5) 0.024(4)
F307 0.108(6) 0.080(5) 0.107(6) -0.018(4) 0.023(5) 0.021(5)
F308 0.064(5) 0.097(5) 0.088(5) 0.038(4) 0.024(4) 0.031(4)
B303 0.088(13) 0.092(12) 0.033(8) -0.005(8) -0.002(8) 0.053(11)
F309 0.122(7) 0.099(6) 0.094(6) 0.034(5) 0.015(5) 0.013(6)
F310 0.171(8) 0.122(6) 0.041(4) -0.003(4) 0.007(4) 0.097(6)
F311 0.112(6) 0.111(5) 0.027(3) 0.010(3) -0.007(4) 0.049(5)
F312 0.099(6) 0.088(5) 0.057(4) 0.002(3) -0.010(4) 0.056(4)
O1W 0.113(8) 0.084(6) 0.100(7) -0.002(5) 0.026(6) 0.007(6)

loop_
_atom_type_symbol
_atom_type_description
_atom_type_scat_dispersion_real
_atom_type_scat_dispersion_imag
_atom_type_scat_source
C C 0.0033 0.0016 'International Tables Vol C Tables 4.2.6.8 and 6.1.1.4'
H H 0.0000 0.0000 'International Tables Vol C Tables 4.2.6.8 and 6.1.1.4'
B B 0.0013 0.0007 'International Tables Vol C Tables 4.2.6.8 and 6.1.1.4'
N N 0.0061 0.0033 'International Tables Vol C Tables 4.2.6.8 and 6.1.1.4'
O O 0.0106 0.0060 'International Tables Vol C Tables 4.2.6.8 and 6.1.1.4'
F F 0.0171 0.0103 'International Tables Vol C Tables 4.2.6.8 and 6.1.1.4'
P P 0.1023 0.0942 'International Tables Vol C Tables 4.2.6.8 and 6.1.1.4'

loop_
_geom_angle_atom_site_label_1
_geom_angle_atom_site_label_2
_geom_angle_atom_site_label_3
_geom_angle
C3 P1 C5 109.3(6)
C3 P1 C1 108.4(6)
C5 P1 C1 109.7(5)
C3 P1 C7 107.9(5)
C5 P1 C7 112.9(5)
C1 P1 C7 108.6(5)
C105 P101 C101 113.5(6)
C105 P101 C107 107.6(5)
C101 P101 C107 109.1(5)
C105 P101 C103 109.6(6)
C101 P101 C103 107.9(9)
C107 P101 C103 109.1(7)
C201 P201 C203 112.6(6)
C201 P201 C207 106.3(5)
C203 P201 C207 111.9(6)
C201 P201 C205 111.5(7)
C203 P201 C205 105.8(6)
C207 P201 C205 108.8(5)
C301 P301 C305 110.2(5)
C301 P301 C303 110.4(5)
C305 P301 C303 110.6(5)
C301 P301 C307 109.4(5)
C305 P301 C307 106.6(5)
C303 P301 C307 109.7(5)
C9 N1 C13 120.1(8)
C9 N1 C8 121.0(8)
C13 N1 C8 118.9(7)
C17 N2 C16 117.2(8)
C17 N2 C19 120.8(8)
C16 N2 C19 121.7(8)
C113 N101 C109 121.3(9)
C113 N101 C108 117.7(8)
C109 N101 C108 121.0(7)
C116 N102 C117 118.1(9)
C116 N102 C119 118.5(8)
C117 N102 C119 123.3(9)
C209 N201 C213 120.1(8)
C209 N201 C208 117.6(8)
C213 N201 C208 122.3(8)
C217 N202 C216 119.5(9)
C217 N202 C219 120.2(9)
C216 N202 C219 120.2(9)
C309 N301 C313 122.0(8)
C309 N301 C308 119.5(7)
C313 N301 C308 118.4(8)
C317 N302 C316 120.2(9)
C317 N302 C319 120.3(8)
C316 N302 C319 119.5(9)
C31 O1 C32 113.3(9)
C34 O2 C33 113.7(11)
C35 O3 C36 114.4(10)
C37 O4 C38 113.3(8)
C40 O5 C39 110.7(8)
C42 O6 C41 111.3(9)
C44 O7 C43 113.0(10)
C45 O8 C30 113.0(11)
C131 O101 C132 111.7(8)
C134 O102 C133 110.2(8)
C135 O103 C136 110.7(7)
C137 O104 C138 116.6(11)
C140 O105 C139 115.7(10)
C141 O106 C142 113.6(7)
C143 O107 C144 115.1(8)
C130 O108 C145 109.4(7)
C232 O201 C231 114.5(10)
C233 O202 C234 113.1(9)
C235 O203 C236 112.7(10)
C238 O204 C237 118.2(10)
C239 O205 C240 117.4(9)
C241 O206 C242 111.8(7)
C244 O207 C243 110.7(7)
C230 O208 C245 111.4(9)
C331 O301 C332 110.2(8)
C333 O302 C334 112.9(9)
C335 O303 C336 110.2(8)
C337 O304 C338 111.5(8)
C339 O305 C340 109.5(7)
C342 O306 C341 109.7(7)
C343 O307 C344 111.7(9)
C330 O308 C345 111.4(9)
C2 C1 P1 114.8(9)
C4 C3 P1 115.0(10)
C6 C5 P1 115.5(8)
C8 C7 P1 115.0(7)
C7 C8 N1 110.4(7)
C10 C9 N1 120.4(9)
C9 C10 C11 122.0(9)
C10 C11 C12 116.8(8)
C10 C11 C14 123.2(9)
C12 C11 C14 120.0(9)
C13 C12 C11 119.9(9)
C12 C13 N1 120.7(8)
C15 C14 C18 116.7(8)
C15 C14 C11 122.3(8)
C18 C14 C11 120.9(8)
C16 C15 C14 120.9(9)
C15 C16 N2 122.9(9)
N2 C17 C18 122.3(9)
C17 C18 C14 119.8(9)
N2 C19 C20 114.0(8)
C25 C20 C21 115.9(9)
C25 C20 C19 123.4(9)
C21 C20 C19 120.6(9)
C20 C21 C22 122.9(9)
C21 C22 C23 120.4(10)
C22 C23 C24 116.8(9)
C22 C23 C26 120.9(9)
C24 C23 C26 122.0(10)
C25 C24 C23 120.4(10)
C20 C25 C24 123.3(10)
C29 C26 C28 108.4(13)
C29 C26 C23 113.4(10)
C28 C26 C23 109.7(10)
C29 C26 C27 105.1(12)
C28 C26 C27 113.0(13)
C23 C26 C27 107.2(10)
O8 C30 C31 111.4(11)
O1 C31 C30 109.4(11)
O1 C32 C33 115.2(12)
O2 C33 C32 109.9(12)
O2 C34 C35 115.9(11)
O3 C35 C34 115.6(12)
C37 C36 O3 116.0(12)
O4 C37 C36 112.4(10)
O4 C38 C39 110.0(9)
O5 C39 C38 110.4(10)
O5 C40 C41 110.7(9)
O6 C41 C40 114.2(10)
O6 C42 C43 111.7(12)
O7 C43 C42 110.8(10)
O7 C44 C45 110.6(11)
O8 C45 C44 111.6(11)
C102 C101 P101 116.4(9)
C104 C103 P101 127.9(13)
C106 C105 P101 117.4(9)
C108 C107 P101 112.5(7)
N101 C108 C107 109.6(7)
N101 C109 C110 120.6(8)
C109 C110 C111 120.6(9)
C112 C111 C110 116.3(9)
C112 C111 C114 121.3(9)
C110 C111 C114 122.3(9)
C113 C112 C111 120.2(9)
N101 C113 C112 120.9(9)
C118 C114 C115 116.2(9)
C118 C114 C111 121.3(9)
C115 C114 C111 122.5(8)
C116 C115 C114 120.1(9)
N102 C116 C115 122.9(9)
N102 C117 C118 121.6(11)
C117 C118 C114 121.0(11)
N102 C119 C120 113.1(7)
C121 C120 C125 118.0(9)
C121 C120 C119 121.2(9)
C125 C120 C119 120.8(9)
C120 C121 C122 121.0(10)
C123 C122 C121 121.9(10)
C122 C123 C124 116.2(9)
C122 C123 C126 122.5(10)
C124 C123 C126 121.1(9)
C125 C124 C123 122.8(10)
C124 C125 C120 120.0(10)
C127 C126 C123 111.0(9)
C127 C126 C128 109.0(10)
C123 C126 C128 110.7(9)
C127 C126 C129 109.9(11)
C123 C126 C129 110.2(8)
C128 C126 C129 106.0(9)
O108 C130 C131 111.2(8)
O101 C131 C130 108.6(9)
O101 C132 C133 117.7(9)
O102 C133 C132 108.6(9)
O102 C134 C135 110.4(9)
O103 C135 C134 109.0(8)
O103 C136 C137 111.7(8)
O104 C137 C136 110.4(10)
C139 C138 O104 112.6(15)
C138 C139 O105 112.2(12)
O105 C140 C141 110.6(10)
O106 C141 C140 111.5(9)
O106 C142 C143 113.4(10)
O107 C143 C142 110.8(8)
O107 C144 C145 108.3(8)
O108 C145 C144 109.0(8)
C206 C201 P201 119.5(10)
C204 C203 P201 115.9(8)
C202 C205 P201 114.5(10)
C208 C207 P201 115.5(7)
C207 C208 N201 115.9(8)
N201 C209 C210 121.5(9)
C209 C210 C211 120.2(9)
C212 C211 C210 116.4(9)
C212 C211 C214 121.4(9)
C210 C211 C214 122.1(8)
C213 C212 C211 120.6(9)
N201 C213 C212 121.2(9)
C215 C214 C218 115.4(9)
C215 C214 C211 123.5(8)
C218 C214 C211 121.1(9)
C216 C215 C214 123.5(9)
C215 C216 N202 119.4(10)
N202 C217 C218 122.2(10)
C217 C218 C214 119.8(10)
C220 C219 N202 111.3(8)
C221 C220 C225 115.5(9)
C221 C220 C219 121.2(9)
C225 C220 C219 123.2(9)
C222 C221 C220 123.2(9)
C221 C222 C223 121.3(10)
C222 C223 C224 114.3(9)
C222 C223 C226 122.4(9)
C224 C223 C226 123.1(9)
C225 C224 C223 123.3(9)
C224 C225 C220 122.2(10)
C223 C226 C229 115.1(9)
C223 C226 C228 110.4(9)
C229 C226 C228 108.6(9)
C223 C226 C227 108.7(8)
C229 C226 C227 105.6(9)
C228 C226 C227 108.0(9)
O208 C230 C231 108.9(11)
O201 C231 C230 113.6(11)
O201 C232 C233 110.7(10)
O202 C233 C232 111.1(10)
O202 C234 C235 112.4(9)
O203 C235 C234 112.3(11)
C237 C236 O203 115.7(12)
O204 C237 C236 114.1(14)
O204 C238 C239 118.9(10)
O205 C239 C238 119.5(11)
O205 C240 C241 111.9(10)
O206 C241 C240 109.4(8)
O206 C242 C243 109.7(8)
O207 C243 C242 110.4(8)
O207 C244 C245 109.3(9)
O208 C245 C244 112.3(10)
C302 C301 P301 114.3(8)
C304 C303 P301 113.3(8)
C306 C305 P301 113.6(8)
C308 C307 P301 112.8(6)
N301 C308 C307 109.7(7)
N301 C309 C310 119.6(8)
C309 C310 C311 119.5(9)
C312 C311 C310 118.5(9)
C312 C311 C314 122.2(8)
C310 C311 C314 119.3(8)
C313 C312 C311 120.0(8)
N301 C313 C312 120.3(9)
C315 C314 C318 118.6(9)
C315 C314 C311 121.3(8)
C318 C314 C311 120.2(9)
C316 C315 C314 118.8(9)
N302 C316 C315 121.1(10)
N302 C317 C318 121.3(9)
C317 C318 C314 119.8(10)
N302 C319 C320 111.6(7)
C321 C320 C325 119.9(9)
C321 C320 C319 120.9(9)
C325 C320 C319 119.2(9)
C320 C321 C322 119.8(9)
C323 C322 C321 122.4(9)
C324 C323 C322 115.8(8)
C324 C323 C326 123.7(9)
C322 C323 C326 120.5(9)
C323 C324 C325 123.5(9)
C324 C325 C320 118.5(9)
C329 C326 C323 112.6(8)
C329 C326 C328 109.7(8)
C323 C326 C328 109.0(8)
C329 C326 C327 107.4(9)
C323 C326 C327 108.7(8)
C328 C326 C327 109.4(9)
O308 C330 C331 110.4(10)
O301 C331 C330 109.2(9)
O301 C332 C333 111.5(9)
O302 C333 C332 110.8(10)
C335 C334 O302 110.7(10)
O303 C335 C334 109.8(11)
O303 C336 C337 110.4(9)
O304 C337 C336 116.8(9)
O304 C338 C339 108.9(8)
O305 C339 C338 111.7(8)
O305 C340 C341 109.6(8)
O306 C341 C340 112.1(9)
O306 C342 C343 111.1(9)
O307 C343 C342 109.8(10)
O307 C344 C345 111.9(10)
O308 C345 C344 108.9(11)
F201 B201 F204 108.5(8)
F201 B201 F202 108.9(9)
F204 B201 F202 109.5(8)
F201 B201 F203 109.8(8)
F204 B201 F203 111.0(9)
F202 B201 F203 109.1(8)
F3 B1 F1 101.6(16)
F3 B1 F2 118.4(18)
F1 B1 F2 101.3(18)
F3 B1 F4 114.9(17)
F1 B1 F4 105.6(18)
F2 B1 F4 112.4(14)
F7 B2 F8 110.5(13)
F7 B2 F6 112.9(13)
F8 B2 F6 115.4(13)
F7 B2 F5 113.8(16)
F8 B2 F5 111.1(12)
F6 B2 F5 92.0(12)
F10 B3 F9 113.1(14)
F10 B3 F11 108.8(13)
F9 B3 F11 101.3(12)
F10 B3 F12 114.0(12)
F9 B3 F12 108.0(12)
F11 B3 F12 111.0(10)
F102 B101 F101 115.3(17)
F102 B101 F104 110.7(12)
F101 B101 F104 117.8(12)
F102 B101 F103 105.4(12)
F101 B101 F103 100.2(13)
F104 B101 F103 105.6(14)
F105 B102 F108 116.4(13)
F105 B102 F107 117.3(15)
F108 B102 F107 113.1(11)
F105 B102 F106 100.2(12)
F108 B102 F106 105.5(14)
F107 B102 F106 101.3(11)
F109 B103 F110 106.1(16)
F109 B103 F111 106.3(13)
F110 B103 F111 103.7(16)
F109 B103 F112 118.7(15)
F110 B103 F112 111.4(13)
F111 B103 F112 109.6(14)
B103 F109 F111 36.2(8)
B103 F111 F109 37.5(8)
F205 B202 F206 111.7(10)
F205 B202 F208 112.0(10)
F206 B202 F208 107.6(11)
F205 B202 F207 109.7(12)
F206 B202 F207 108.4(10)
F208 B202 F207 107.2(9)
F210 B203 F211 110.1(9)
F210 B203 F212 109.9(10)
F211 B203 F212 107.8(11)
F210 B203 F209 110.8(11)
F211 B203 F209 111.3(10)
F212 B203 F209 106.8(9)
F301 B301 F303 114.5(12)
F301 B301 F304 110.9(12)
F303 B301 F304 115.5(13)
F301 B301 F302 107.1(13)
F303 B301 F302 105.4(12)
F304 B301 F302 102.1(11)
F307 B302 F305 107.6(11)
F307 B302 F308 113.9(12)
F305 B302 F308 109.8(10)
F307 B302 F306 107.6(11)
F305 B302 F306 108.3(11)
F308 B302 F306 109.4(11)
F309 B303 F312 112.1(12)
F309 B303 F311 112.3(12)
F312 B303 F311 109.5(13)
F309 B303 F310 110.3(13)
F312 B303 F310 105.7(12)
F311 B303 F310 106.5(11)

loop_
_geom_bond_atom_site_label_1
_geom_bond_atom_site_label_2
_geom_bond_distance
P1 C3 1.767(11)
P1 C5 1.779(10)
P1 C1 1.785(10)
P1 C7 1.786(10)
P101 C105 1.744(12)
P101 C101 1.781(13)
P101 C107 1.780(10)
P101 C103 1.795(14)
P201 C201 1.746(12)
P201 C203 1.796(11)
P201 C207 1.800(11)
P201 C205 1.830(12)
P301 C301 1.774(10)
P301 C305 1.789(10)
P301 C303 1.790(10)
P301 C307 1.805(10)
N1 C9 1.357(11)
N1 C13 1.361(11)
N1 C8 1.484(11)
N2 C17 1.340(10)
N2 C16 1.357(11)
N2 C19 1.457(11)
N101 C113 1.321(11)
N101 C109 1.326(11)
N101 C108 1.515(12)
N102 C116 1.332(11)
N102 C117 1.340(13)
N102 C119 1.484(11)
N201 C209 1.314(11)
N201 C213 1.328(11)
N201 C208 1.470(11)
N202 C217 1.333(12)
N202 C216 1.358(11)
N202 C219 1.492(12)
N301 C309 1.321(11)
N301 C313 1.352(11)
N301 C308 1.468(11)
N302 C317 1.325(12)
N302 C316 1.343(11)
N302 C319 1.484(11)
O1 C31 1.403(12)
O1 C32 1.459(13)
O2 C34 1.347(15)
O2 C33 1.396(15)
O3 C35 1.342(13)
O3 C36 1.432(14)
O4 C37 1.409(12)
O4 C38 1.454(12)
O5 C40 1.401(12)
O5 C39 1.403(11)
O6 C42 1.415(14)
O6 C41 1.482(13)
O7 C44 1.420(14)
O7 C43 1.429(13)
O8 C45 1.399(13)
O8 C30 1.418(14)
O101 C131 1.428(12)
O101 C132 1.432(11)
O102 C134 1.421(11)
O102 C133 1.463(11)
O103 C135 1.414(10)
O103 C136 1.432(11)
O104 C137 1.413(14)
O104 C138 1.476(16)
O105 C140 1.401(13)
O105 C139 1.513(14)
O106 C141 1.413(11)
O106 C142 1.427(12)
O107 C143 1.434(11)
O107 C144 1.432(12)
O108 C130 1.416(11)
O108 C145 1.423(11)
O201 C232 1.408(13)
O201 C231 1.452(13)
O202 C233 1.394(13)
O202 C234 1.435(13)
O203 C235 1.374(13)
O203 C236 1.454(16)
O204 C238 1.307(13)
O204 C237 1.420(15)
O205 C239 1.340(13)
O205 C240 1.402(12)
O206 C241 1.417(11)
O206 C242 1.421(10)
O207 C244 1.397(11)
O207 C243 1.402(10)
O208 C230 1.409(13)
O208 C245 1.428(13)
O301 C331 1.400(12)
O301 C332 1.421(12)
O302 C333 1.410(13)
O302 C334 1.467(12)
O303 C335 1.428(12)
O303 C336 1.433(12)
O304 C337 1.392(12)
O304 C338 1.438(12)
O305 C339 1.416(11)
O305 C340 1.439(11)
O306 C342 1.393(11)
O306 C341 1.397(11)
O307 C343 1.401(13)
O307 C344 1.406(12)
O308 C330 1.428(12)
O308 C345 1.452(13)
C1 C2 1.518(14)
C3 C4 1.512(17)
C5 C6 1.519(14)
C7 C8 1.483(12)
C9 C10 1.348(13)
C10 C11 1.371(12)
C11 C12 1.428(12)
C11 C14 1.453(12)
C12 C13 1.353(12)
C14 C15 1.372(12)
C14 C18 1.402(12)
C15 C16 1.329(12)
C17 C18 1.357(12)
C19 C20 1.490(12)
C20 C25 1.361(13)
C20 C21 1.366(12)
C21 C22 1.370(12)
C22 C23 1.383(13)
C23 C24 1.391(13)
C23 C26 1.522(13)
C24 C25 1.360(13)
C26 C29 1.492(16)
C26 C28 1.506(18)
C26 C27 1.570(19)
C30 C31 1.478(17)
C32 C33 1.489(17)
C34 C35 1.427(16)
C36 C37 1.425(15)
C38 C39 1.485(15)
C40 C41 1.486(15)
C42 C43 1.460(16)
C44 C45 1.472(17)
C101 C102 1.497(18)
C103 C104 1.270(18)
C105 C106 1.501(15)
C107 C108 1.512(13)
C109 C110 1.354(12)
C110 C111 1.404(12)
C111 C112 1.390(13)
C111 C114 1.448(13)
C112 C113 1.367(13)
C114 C118 1.369(13)
C114 C115 1.406(13)
C115 C116 1.338(12)
C117 C118 1.364(14)
C119 C120 1.514(12)
C120 C121 1.347(14)
C120 C125 1.385(13)
C121 C122 1.403(13)
C122 C123 1.347(13)
C123 C124 1.385(14)
C123 C126 1.529(13)
C124 C125 1.367(13)
C126 C127 1.512(15)
C126 C128 1.531(15)
C126 C129 1.543(14)
C130 C131 1.502(13)
C132 C133 1.461(13)
C134 C135 1.500(13)
C136 C137 1.464(14)
C138 C139 1.346(17)
C140 C141 1.477(14)
C142 C143 1.458(15)
C144 C145 1.519(14)
C201 C206 1.481(15)
C202 C205 1.478(18)
C203 C204 1.512(16)
C207 C208 1.443(12)
C209 C210 1.361(12)
C210 C211 1.402(12)
C211 C212 1.369(12)
C211 C214 1.467(12)
C212 C213 1.369(13)
C214 C215 1.373(12)
C214 C218 1.410(12)
C215 C216 1.344(13)
C217 C218 1.358(13)
C219 C220 1.483(12)
C220 C221 1.371(13)
C220 C225 1.392(13)
C221 C222 1.369(13)
C222 C223 1.401(13)
C223 C224 1.407(13)
C223 C226 1.498(13)
C224 C225 1.331(12)
C226 C229 1.521(13)
C226 C228 1.530(14)
C226 C227 1.547(15)
C230 C231 1.487(17)
C232 C233 1.464(16)
C234 C235 1.470(16)
C236 C237 1.452(19)
C238 C239 1.423(16)
C240 C241 1.490(13)
C242 C243 1.501(13)
C244 C245 1.498(14)
C301 C302 1.513(14)
C303 C304 1.518(13)
C305 C306 1.538(14)
C307 C308 1.546(12)
C309 C310 1.393(12)
C310 C311 1.397(11)
C311 C312 1.380(12)
C311 C314 1.484(12)
C312 C313 1.364(12)
C314 C315 1.381(12)
C314 C318 1.381(12)
C315 C316 1.363(12)
C317 C318 1.346(12)
C319 C320 1.497(12)
C320 C321 1.344(13)
C320 C325 1.402(12)
C321 C322 1.403(12)
C322 C323 1.395(12)
C323 C324 1.358(12)
C323 C326 1.513(12)
C324 C325 1.399(12)
C326 C329 1.511(13)
C326 C328 1.533(13)
C326 C327 1.539(13)
C330 C331 1.488(15)
C332 C333 1.474(15)
C334 C335 1.446(16)
C336 C337 1.476(14)
C338 C339 1.501(13)
C340 C341 1.510(13)
C342 C343 1.523(14)
C344 C345 1.460(17)
B201 F201 1.367(11)
B201 F204 1.377(11)
B201 F202 1.364(11)
B201 F203 1.360(11)
B1 F3 1.252(18)
B1 F1 1.263(19)
B1 F2 1.278(17)
B1 F4 1.302(17)
B2 F7 1.243(14)
B2 F8 1.349(13)
B2 F6 1.311(14)
B2 F5 1.367(15)
B3 F10 1.253(15)
B3 F9 1.318(15)
B3 F11 1.341(14)
B3 F12 1.359(14)
B101 F102 1.249(14)
B101 F101 1.257(15)
B101 F104 1.336(14)
B101 F103 1.386(17)
B102 F105 1.262(15)
B102 F108 1.333(15)
B102 F107 1.351(14)
B102 F106 1.437(18)
B103 F109 1.328(17)
B103 F110 1.260(13)
B103 F111 1.289(15)
B103 F112 1.329(14)
F109 F111 2.094(18)
B202 F205 1.336(15)
B202 F206 1.369(14)
B202 F208 1.388(14)
B202 F207 1.428(14)
B203 F210 1.363(13)
B203 F211 1.376(14)
B203 F212 1.382(13)
B203 F209 1.383(14)
B301 F301 1.314(15)
B301 F303 1.332(14)
B301 F304 1.388(16)
B301 F302 1.452(18)
B302 F307 1.361(15)
B302 F305 1.381(14)
B302 F308 1.384(15)
B302 F306 1.387(15)
B303 F309 1.304(18)
B303 F312 1.386(17)
B303 F311 1.393(14)
B303 F310 1.408(14)
